data_7105387
loop_
_publ_author_name
'Miras, Haralampos N.'
'Chakraborty, Indranil'
'Raptis, Raphael G.'

_publ_section_title
;
 Tri-, deca- and dodecanuclear Co(iii)--pyrazolate metallacycles
;
_journal_issue 15
_journal_name_full 'Chemical Communications'
_journal_page_first 2569
_journal_paper_doi 10.1039/b920486e
_journal_volume 46
_journal_year 2010
_chemical_formula_sum 'C176 H198 Co12 N64 O43 P4'
_chemical_formula_weight 4729.02
_chemical_name_systematic
;
?
;
_space_group_IT_number 2
_symmetry_cell_setting triclinic
_symmetry_space_group_name_Hall '-P 1'
_symmetry_space_group_name_H-M 'P -1'
_atom_sites_solution_hydrogens geom
_atom_sites_solution_primary direct
_atom_sites_solution_secondary difmap
_audit_creation_method SHELXL-97
_cell_angle_alpha 83.77(3)
_cell_angle_beta 86.82(3)
_cell_angle_gamma 70.93(3)
_cell_formula_units_Z 2
_cell_length_a 18.694(4)
_cell_length_b 19.172(4)
_cell_length_c 35.964(7)
_cell_measurement_reflns_used 20927
_cell_measurement_temperature 150(2)
_cell_measurement_theta_max 28.5976
_cell_measurement_theta_min 3.1858
_cell_volume 12107(5)
_computing_structure_refinement 'SHELXL-97 (Sheldrick, 2008)'
_computing_structure_solution 'SHELXS-97 (Sheldrick, 2008)'
_diffrn_ambient_temperature 150(2)
_diffrn_detector_area_resol_mean 15.9832
_diffrn_measured_fraction_theta_full 0.840
_diffrn_measured_fraction_theta_max 0.840
_diffrn_measurement_device_type 'Oxford Gemini Kappa CCD'
_diffrn_measurement_method '\w & \p scans'
_diffrn_radiation_monochromator graphite
_diffrn_radiation_source 'fine-focus sealed tube'
_diffrn_radiation_type MoK\a
_diffrn_radiation_wavelength 0.71073
_diffrn_reflns_av_R_equivalents 0.0583
_diffrn_reflns_av_sigmaI/netI 0.1711
_diffrn_reflns_limit_h_max 24
_diffrn_reflns_limit_h_min -24
_diffrn_reflns_limit_k_max 25
_diffrn_reflns_limit_k_min -25
_diffrn_reflns_limit_l_max 47
_diffrn_reflns_limit_l_min -47
_diffrn_reflns_number 105317
_diffrn_reflns_theta_full 28.66
_diffrn_reflns_theta_max 28.66
_diffrn_reflns_theta_min 3.20
_exptl_absorpt_coefficient_mu 0.901
_exptl_absorpt_correction_T_max 0.8838
_exptl_absorpt_correction_T_min 0.7081
_exptl_absorpt_correction_type analytical
_exptl_absorpt_process_details
;
CrysAlis RED, Oxford Diffraction Ltd.,
Version 1.171.32.15 (release 10-01-2008 CrysAlis171 .NET)
(compiled Jan 10 2008,16:37:18)
Analytical numeric absorption correction using a multifaceted crystal
model based on expressions derived by R.C. Clark & J.S. Reid.
(Clark, R. C. & Reid, J. S. (1995). Acta Cryst. A51, 887-897)
;
_exptl_crystal_colour red
_exptl_crystal_density_diffrn 1.297
_exptl_crystal_density_method 'not measured'
_exptl_crystal_description block
_exptl_crystal_F_000 4860
_exptl_crystal_size_max 0.4082
_exptl_crystal_size_mid 0.3092
_exptl_crystal_size_min 0.1448
_platon_squeeze_details
;
;
_refine_diff_density_max 3.412
_refine_diff_density_min -1.182
_refine_diff_density_rms 0.154
_refine_ls_extinction_method none
_refine_ls_goodness_of_fit_ref 0.963
_refine_ls_hydrogen_treatment constr
_refine_ls_matrix_type fullcycle
_refine_ls_number_parameters 2418
_refine_ls_number_reflns 52366
_refine_ls_number_restraints 34
_refine_ls_restrained_S_all 2.122
_refine_ls_R_factor_all 0.1668
_refine_ls_R_factor_gt 0.1013
_refine_ls_shift/su_max 0.000
_refine_ls_shift/su_mean 0.000
_refine_ls_structure_factor_coef Fsqd
_refine_ls_weighting_details 'calc w=1/[\s^2^(Fo^2^)+(0.1812P)^2^+0.0200P] where P=(Fo^2^+2Fc^2^)/3'
_refine_ls_weighting_scheme calc
_refine_ls_wR_factor_gt 0.2934
_refine_ls_wR_factor_ref 0.3168
_reflns_number_gt 22613
_reflns_number_total 52366
_reflns_threshold_expression >2sigma(I)
_cod_data_source_file b920486e.txt
_cod_data_source_block co12
_cod_depositor_comments
;
The following automatic conversions were performed:
'_symmetry_cell_setting' value 'Triclinic' changed to 'triclinic'
according to '/home/saulius/struct/CIF-dictionaries/cif_core.dic'
dictionary named 'cif_core.dic' version 2.4.1 from 2010-06-29.

Automatic conversion script
Id: cif_fix_enum 1527 2010-12-29 10:47:43Z saulius 
;
_cod_original_cell_volume 12108(4)
_cod_original_sg_symbol_H-M P-1
_cod_database_code 7105387

loop_
_symmetry_equiv_pos_as_xyz
'x, y, z'
'-x, -y, -z'

loop_
_atom_site_label
_atom_site_type_symbol
_atom_site_fract_x
_atom_site_fract_y
_atom_site_fract_z
_atom_site_U_iso_or_equiv
_atom_site_adp_type
_atom_site_occupancy
_atom_site_symmetry_multiplicity
_atom_site_calc_flag
_atom_site_refinement_flags
_atom_site_disorder_assembly
_atom_site_disorder_group
O41 O 0.2591(14) 0.8016(12) 0.7559(6) 0.110 Uiso 1 1 d D A 1
Co1 Co 0.18090(12) 1.09978(11) 0.81564(6) 0.024 Uani 1 1 d . B 1
Co2 Co 0.35236(12) 1.02084(12) 0.83109(6) 0.025 Uani 1 1 d . B 1
Co3 Co 0.49419(13) 0.87914(12) 0.82704(6) 0.026 Uani 1 1 d . B 1
Co4 Co 0.57341(13) 0.71510(12) 0.80887(7) 0.028 Uani 1 1 d . B 1
Co5 Co 0.57365(14) 0.57250(12) 0.77471(9) 0.041 Uani 1 1 d . B 1
Co6 Co 0.49104(15) 0.49403(12) 0.72915(10) 0.049 Uani 1 1 d . B 1
Co7 Co 0.34195(14) 0.49684(12) 0.69363(9) 0.044 Uani 1 1 d . B 1
Co8 Co 0.17220(14) 0.58029(12) 0.67549(8) 0.035 Uani 1 1 d . B 1
Co9 Co 0.03052(13) 0.72272(11) 0.67784(7) 0.027 Uani 1 1 d . B 1
Co10 Co -0.05321(12) 0.88205(11) 0.70094(6) 0.024 Uani 1 1 d . B 1
Co11 Co -0.05656(12) 1.02073(11) 0.74015(6) 0.025 Uani 1 1 d . B 1
Co12 Co 0.02919(12) 1.09792(11) 0.78480(6) 0.025 Uani 1 1 d . B 1
O1 O 0.2554(6) 1.0070(6) 0.8301(3) 0.028 Uani 1 1 d . B 1
H51B H 0.2463 0.9621 0.8357 0.034 Uiso 1 1 calc R B 1
O2 O 0.4026(7) 1.1316(7) 0.6803(3) 0.039 Uani 1 1 d . B 1
O3 O 0.2820(8) 1.1843(7) 0.6681(3) 0.042 Uani 1 1 d . B 1
O4 O 0.4038(6) 0.9389(5) 0.8031(3) 0.020 Uani 1 1 d . B 1
H50A H 0.3869 0.9297 0.7809 0.023 Uiso 1 1 calc R B 1
O5 O 0.4029(14) 0.7940(12) 0.9769(5) 0.115 Uani 1 1 d . C 1
O6 O 0.3128(12) 0.8952(11) 0.9809(5) 0.090 Uani 1 1 d . C 1
O7 O 0.4800(6) 0.7854(6) 0.8253(3) 0.028 Uani 1 1 d . B 1
H50B H 0.4352 0.7751 0.8314 0.034 Uiso 1 1 calc R B 1
O8 O 0.5801(10) 0.8276(7) 0.6588(4) 0.057 Uani 1 1 d . B 1
O9 O 0.5227(8) 0.9431(7) 0.6679(4) 0.047 Uani 1 1 d . B 1
O10 O 0.5325(6) 0.6779(5) 0.7702(3) 0.031 Uani 1 1 d . B 1
H50C H 0.4983 0.7066 0.7524 0.037 Uiso 1 1 calc R B 1
O11 O 0.4503(16) 0.5002(15) 0.9185(7) 0.141 Uani 1 1 d U B 1
O12 O 0.4655(16) 0.5899(15) 0.9456(8) 0.141 Uani 1 1 d U B 1
O13 O 0.4797(7) 0.5599(6) 0.7669(4) 0.043 Uani 1 1 d . B 1
H50D H 0.4346 0.5824 0.7795 0.052 Uiso 1 1 calc R B 1
O14 O 0.6167(12) 0.6262(11) 0.5980(6) 0.093 Uani 1 1 d . B 1
O15 O 0.6927(12) 0.6614(11) 0.6314(6) 0.091 Uani 1 1 d . B 1
O16 O 0.3993(8) 0.5552(6) 0.7069(4) 0.046 Uani 1 1 d . B 1
H50E H 0.3846 0.6066 0.7031 0.055 Uiso 1 1 calc R B 1
O17 O 0.2928(16) 0.3399(14) 0.8357(7) 0.141 Uani 1 1 d . B 1
O18 O 0.3961(13) 0.3418(11) 0.8606(6) 0.100 Uani 1 1 d . B 1
O19 O 0.2499(16) 0.5652(14) 0.7105(8) 0.141 Uani 1 1 d . B 1
H50F H 0.2438 0.5879 0.7326 0.169 Uiso 1 1 calc R B 1
O20 O 0.2888(11) 0.6787(9) 0.5340(5) 0.078 Uani 1 1 d . B 1
O21 O 0.4055(10) 0.6241(9) 0.5467(6) 0.077 Uani 1 1 d . B 1
O22 O 0.1391(6) 0.6859(6) 0.6753(3) 0.031 Uani 1 1 d . B 1
H50G H 0.1707 0.7148 0.6741 0.037 Uiso 1 1 calc R B 1
O23 O -0.0446(11) 0.5796(9) 0.8177(5) 0.072 Uani 1 1 d . B 1
O24 O 0.0508(12) 0.4789(9) 0.8146(5) 0.088 Uani 1 1 d . B 1
O25 O 0.0198(6) 0.7873(6) 0.7161(3) 0.028 Uani 1 1 d . B 1
H50H H 0.0457 0.7750 0.7385 0.034 Uiso 1 1 calc R B 1
O26 O 0.0901(11) 0.9806(9) 0.5695(5) 0.077 Uani 1 1 d . B 1
O27 O 0.1563(11) 0.8712(11) 0.5570(5) 0.082 Uani 1 1 d . B 1
O28 O 0.0037(6) 0.9427(5) 0.7122(3) 0.021 Uani 1 1 d . B 1
H50I H 0.0540 0.9353 0.7051 0.026 Uiso 1 1 calc R B 1
O29 O -0.1639(13) 0.8821(11) 0.8717(5) 0.091 Uani 1 1 d . B 1
O30 O -0.1506(12) 0.7791(11) 0.8479(4) 0.084 Uani 1 1 d . B 1
O31 O 0.0188(6) 1.0060(5) 0.7763(3) 0.025 Uani 1 1 d . B 1
H50J H 0.0464 0.9603 0.7882 0.030 Uiso 1 1 calc R B 1
O32 O 0.0831(10) 1.2426(9) 0.6422(5) 0.067 Uani 1 1 d . B 1
O33 O 0.0366(11) 1.1811(10) 0.6097(5) 0.074 Uani 1 1 d . B 1
O34 O 0.1366(6) 1.0656(5) 0.7782(3) 0.025 Uani 1 1 d . B 1
H51A H 0.1632 1.0373 0.7594 0.030 Uiso 1 1 calc R B 1
O35 O 0.0941(13) 0.9615(13) 0.9533(5) 0.097 Uani 1 1 d . B 1
O36 O -0.0014(11) 0.9444(11) 0.9293(5) 0.085 Uani 1 1 d . B 1
O37 O 0.3927(10) 0.6877(8) 0.6648(6) 0.076 Uani 1 1 d . D 1
O38 O 0.5643(18) 0.1489(13) 0.7127(8) 0.140 Uani 1 1 d . E 1
N1 N 0.2999(8) 1.1011(8) 0.8607(4) 0.030 Uani 1 1 d . B 1
N2 N 0.2232(8) 1.1331(8) 0.8551(4) 0.034 Uani 1 1 d . B 1
N3 N 0.3266(8) 1.0839(7) 0.7851(4) 0.025 Uani 1 1 d . B 1
N4 N 0.2520(8) 1.1169(7) 0.7782(4) 0.030 Uani 1 1 d . B 1
N5 N 0.3339(9) 1.1503(7) 0.6897(4) 0.034 Uani 1 1 d . B 1
N6 N 0.5122(8) 0.9725(8) 0.8258(4) 0.029 Uani 1 1 d . B 1
N7 N 0.4503(8) 1.0353(8) 0.8287(4) 0.030 Uani 1 1 d . B 1
N8 N 0.4392(8) 0.8924(8) 0.8726(4) 0.029 Uani 1 1 d . B 1
N9 N 0.3764(9) 0.9539(8) 0.8750(4) 0.035 Uani 1 1 d . B 1
N11 N 0.6143(8) 0.7492(7) 0.8485(4) 0.033 Uani 1 1 d . B 1
N12 N 0.5842(8) 0.8219(8) 0.8537(4) 0.035 Uani 1 1 d . B 1
N13 N 0.5799(8) 0.7928(7) 0.7720(4) 0.030 Uani 1 1 d . B 1
N14 N 0.5408(8) 0.8630(7) 0.7786(4) 0.032 Uani 1 1 d . B 1
N15 N 0.5541(9) 0.8772(8) 0.6792(4) 0.036 Uani 1 1 d . B 1
N16 N 0.6710(9) 0.5842(8) 0.7793(5) 0.046 Uani 1 1 d . B 1
N17 N 0.6699(8) 0.6508(7) 0.7914(4) 0.035 Uani 1 1 d . B 1
N18 N 0.5483(10) 0.5785(9) 0.8276(5) 0.046 Uani 1 1 d . B 1
N19 N 0.5524(9) 0.6389(8) 0.8423(5) 0.041 Uani 1 1 d . B 1
N20 N 0.4698(14) 0.5550(13) 0.9180(7) 0.091 Uani 1 1 d U B 1
N21 N 0.5786(10) 0.4311(7) 0.7587(6) 0.061 Uani 1 1 d U B 1
N22 N 0.6085(9) 0.4664(8) 0.7819(6) 0.055 Uani 1 1 d U B 1
N23 N 0.5515(8) 0.5459(7) 0.7006(6) 0.046 Uani 1 1 d U B 1
N24 N 0.5925(9) 0.5759(7) 0.7216(5) 0.044 Uani 1 1 d U B 1
N25 N 0.6437(15) 0.6294(11) 0.6292(7) 0.084 Uani 1 1 d . B 1
N26 N 0.4347(10) 0.4327(8) 0.6730(6) 0.056 Uani 1 1 d . B 1
N27 N 0.5020(10) 0.4331(9) 0.6879(6) 0.062 Uani 1 1 d . B 1
N28 N 0.3630(9) 0.4475(8) 0.7430(5) 0.049 Uani 1 1 d . B 1
N29 N 0.4304(9) 0.4459(8) 0.7578(6) 0.052 Uani 1 1 d . B 1
N30 N 0.3514(14) 0.3566(12) 0.8340(7) 0.079 Uani 1 1 d . B 1
N31 N 0.2048(9) 0.4740(8) 0.6783(5) 0.041 Uani 1 1 d . B 1
N32 N 0.2795(9) 0.4379(8) 0.6859(6) 0.054 Uani 1 1 d . B 1
N33 N 0.2466(8) 0.5849(8) 0.6369(5) 0.041 Uani 1 1 d . B 1
N34 N 0.3228(10) 0.5508(8) 0.6446(5) 0.049 Uani 1 1 d . B 1
N35 N 0.3370(12) 0.6387(10) 0.5546(6) 0.063 Uani 1 1 d . B 1
N36 N 0.0393(8) 0.6623(7) 0.6368(4) 0.032 Uani 1 1 d . B 1
N37 N 0.1001(9) 0.5974(7) 0.6369(4) 0.037 Uani 1 1 d . B 1
N38 N 0.0381(8) 0.6422(7) 0.7156(4) 0.031 Uani 1 1 d . B 1
N39 N 0.1001(9) 0.5804(8) 0.7152(4) 0.037 Uani 1 1 d . B 1
N40 N 0.0128(12) 0.5421(10) 0.8020(6) 0.062 Uani 1 1 d . B 1
N41 N -0.1148(8) 0.8227(7) 0.6916(4) 0.028 Uani 1 1 d . B 1
N42 N -0.0785(8) 0.7524(7) 0.6814(4) 0.026 Uani 1 1 d . B 1
N43 N -0.0046(8) 0.8742(7) 0.6533(4) 0.029 Uani 1 1 d . B 1
N44 N 0.0356(9) 0.8030(8) 0.6431(4) 0.036 Uani 1 1 d . B 1
N45 N 0.1087(10) 0.9139(10) 0.5754(5) 0.047 Uani 1 1 d . B 1
N46 N -0.1294(8) 1.0371(7) 0.7017(4) 0.028 Uani 1 1 d . B 1
N47 N -0.1236(8) 0.9752(7) 0.6829(4) 0.028 Uani 1 1 d . B 1
N48 N -0.0937(8) 0.9493(8) 0.7682(4) 0.034 Uani 1 1 d . B 1
N49 N -0.0912(7) 0.8885(7) 0.7514(4) 0.025 Uani 1 1 d . B 1
N50 N -0.1481(11) 0.8403(11) 0.8461(5) 0.059 Uani 1 1 d . B 1
N51 N -0.0789(7) 1.1252(7) 0.7939(4) 0.029 Uani 1 1 d . B 1
N52 N -0.1169(8) 1.0946(7) 0.7722(4) 0.032 Uani 1 1 d . B 1
N53 N 0.0199(8) 1.1260(7) 0.7320(4) 0.027 Uani 1 1 d . B 1
N54 N -0.0139(7) 1.0888(7) 0.7122(4) 0.024 Uani 1 1 d . B 1
N55 N 0.0495(10) 1.1977(9) 0.6392(5) 0.049 Uani 1 1 d . B 1
N56 N 0.1072(8) 1.1937(7) 0.8004(4) 0.031 Uani 1 1 d . B 1
N57 N 0.0382(7) 1.1945(7) 0.7901(4) 0.030 Uani 1 1 d . B 1
N58 N 0.1123(8) 1.0704(7) 0.8503(4) 0.029 Uani 1 1 d . B 1
N59 N 0.0490(8) 1.0643(7) 0.8361(4) 0.030 Uani 1 1 d . B 1
N60 N 0.0511(12) 0.9681(11) 0.9279(5) 0.063 Uani 1 1 d . B 1
N62 N 0.2385(6) 0.8433(6) 0.4513(3) 0.011 Uiso 1 1 d D F 1
N63 N 0.2635(9) 0.0475(8) 0.5420(4) 0.038 Uani 1 1 d . . .
N64 N 0.1183(19) 0.6647(14) 0.9646(8) 0.119 Uani 1 1 d . . .
C1 C 0.3177(13) 1.1241(12) 0.8920(6) 0.053 Uani 1 1 d . . .
C2 C 0.2515(12) 1.1729(11) 0.9067(6) 0.049 Uani 1 1 d . B .
H2A H 0.2467 1.1976 0.9280 0.059 Uiso 1 1 calc R . .
C3 C 0.1951(12) 1.1765(11) 0.8826(6) 0.045 Uani 1 1 d . . .
C4 C 0.3959(14) 1.1001(13) 0.9073(7) 0.063 Uani 1 1 d . B .
H4A H 0.4276 1.0584 0.8950 0.095 Uiso 1 1 calc R . .
H4B H 0.3939 1.0862 0.9337 0.095 Uiso 1 1 calc R . .
H4C H 0.4163 1.1402 0.9029 0.095 Uiso 1 1 calc R . .
C5 C 0.1111(15) 1.2213(14) 0.8877(7) 0.069 Uani 1 1 d . B .
H5A H 0.0815 1.1883 0.8900 0.104 Uiso 1 1 calc R . .
H5B H 0.0948 1.2569 0.8665 0.104 Uiso 1 1 calc R . .
H5C H 0.1043 1.2465 0.9099 0.104 Uiso 1 1 calc R . .
C6 C 0.3673(9) 1.0925(8) 0.7546(4) 0.024 Uani 1 1 d . . .
H6A H 0.4197 1.0751 0.7520 0.028 Uiso 1 1 calc R B 1
C7 C 0.3163(10) 1.1325(9) 0.7276(5) 0.028 Uani 1 1 d . B .
C8 C 0.2433(9) 1.1458(8) 0.7437(4) 0.023 Uani 1 1 d . . .
H8 H 0.1976 1.1705 0.7319 0.028 Uiso 1 1 calc R B 1
C9 C 0.5729(10) 0.9939(10) 0.8172(5) 0.037 Uani 1 1 d . . .
C10 C 0.5500(11) 1.0711(10) 0.8138(6) 0.043 Uani 1 1 d . B .
H10 H 0.5804 1.1007 0.8078 0.052 Uiso 1 1 calc R . .
C11 C 0.4732(11) 1.0946(10) 0.8212(6) 0.040 Uani 1 1 d . . .
C12 C 0.6507(12) 0.9427(12) 0.8099(7) 0.052 Uani 1 1 d . B .
H12A H 0.6873 0.9605 0.8199 0.078 Uiso 1 1 calc R . .
H12B H 0.6593 0.9406 0.7834 0.078 Uiso 1 1 calc R . .
H12C H 0.6555 0.8940 0.8216 0.078 Uiso 1 1 calc R . .
C13 C 0.4220(13) 1.1732(11) 0.8196(7) 0.056 Uani 1 1 d . B .
H13A H 0.3718 1.1754 0.8137 0.083 Uiso 1 1 calc R . .
H13B H 0.4404 1.2027 0.8006 0.083 Uiso 1 1 calc R . .
H13C H 0.4211 1.1919 0.8434 0.083 Uiso 1 1 calc R . .
C14 C 0.4405(12) 0.8490(11) 0.9048(6) 0.047 Uani 1 1 d . . .
H14A H 0.4762 0.8027 0.9105 0.057 Uiso 1 1 calc R B 1
C15 C 0.3819(11) 0.8830(10) 0.9275(5) 0.041 Uani 1 1 d . C .
C16 C 0.3430(12) 0.9475(11) 0.9085(6) 0.046 Uani 1 1 d . . .
H16 H 0.2996 0.9822 0.9172 0.055 Uiso 1 1 calc R B 1
C17 C 0.6638(12) 0.7151(11) 0.8756(6) 0.047 Uani 1 1 d . . .
C18 C 0.6638(14) 0.7669(13) 0.8988(7) 0.064 Uani 1 1 d . B .
H18A H 0.6918 0.7585 0.9204 0.077 Uiso 1 1 calc R . .
C19 C 0.6145(12) 0.8343(11) 0.8844(6) 0.047 Uani 1 1 d . . .
C20 C 0.5944(15) 0.9058(13) 0.9016(7) 0.066 Uani 1 1 d . B .
H20A H 0.6394 0.9185 0.9041 0.098 Uiso 1 1 calc R . .
H20B H 0.5713 0.9009 0.9258 0.098 Uiso 1 1 calc R . .
H20C H 0.5596 0.9442 0.8859 0.098 Uiso 1 1 calc R . .
C21 C 0.7108(15) 0.6333(13) 0.8779(7) 0.070 Uani 1 1 d . B .
H21A H 0.6845 0.6065 0.8661 0.105 Uiso 1 1 calc R . .
H21B H 0.7187 0.6141 0.9037 0.105 Uiso 1 1 calc R . .
H21C H 0.7589 0.6276 0.8655 0.105 Uiso 1 1 calc R . .
C22 C 0.5915(10) 0.7874(9) 0.7359(5) 0.031 Uani 1 1 d . . .
H22 H 0.6163 0.7446 0.7244 0.038 Uiso 1 1 calc R B 1
C23 C 0.5586(10) 0.8598(9) 0.7180(5) 0.033 Uani 1 1 d . B .
C24 C 0.5285(9) 0.9040(9) 0.7462(5) 0.029 Uani 1 1 d . . .
H24A H 0.5033 0.9548 0.7431 0.035 Uiso 1 1 calc R B 1
C25 C 0.7423(13) 0.5509(11) 0.7670(7) 0.052 Uani 1 1 d . . .
C26 C 0.7835(12) 0.5966(11) 0.7696(6) 0.049 Uani 1 1 d . B .
H26 H 0.8341 0.5872 0.7625 0.059 Uiso 1 1 calc R . .
C27 C 0.7374(11) 0.6588(11) 0.7843(6) 0.044 Uani 1 1 d . . .
C28 C 0.7684(16) 0.4791(14) 0.7495(8) 0.077 Uani 1 1 d . B .
H28A H 0.7875 0.4388 0.7684 0.115 Uiso 1 1 calc R . .
H28B H 0.8079 0.4797 0.7313 0.115 Uiso 1 1 calc R . .
H28C H 0.7267 0.4727 0.7374 0.115 Uiso 1 1 calc R . .
C29 C 0.7573(12) 0.7242(11) 0.7932(7) 0.050 Uani 1 1 d . B .
H29A H 0.7124 0.7666 0.7933 0.075 Uiso 1 1 calc R . .
H29B H 0.7927 0.7340 0.7747 0.075 Uiso 1 1 calc R . .
H29C H 0.7797 0.7141 0.8174 0.075 Uiso 1 1 calc R . .
C30 C 0.5180(12) 0.5399(12) 0.8528(7) 0.055 Uani 1 1 d . . .
H30 H 0.5086 0.4963 0.8495 0.065 Uiso 1 1 calc R B 1
C31 C 0.5032(14) 0.5762(13) 0.8847(7) 0.063 Uani 1 1 d U B .
C32 C 0.5261(13) 0.6375(12) 0.8772(6) 0.056 Uani 1 1 d . . .
H32 H 0.5236 0.6722 0.8939 0.067 Uiso 1 1 calc R B 1
C33 C 0.6045(16) 0.3591(13) 0.7697(8) 0.073 Uani 1 1 d . . .
C34 C 0.6535(18) 0.3475(15) 0.7977(9) 0.086 Uani 1 1 d . B .
H34 H 0.6806 0.3019 0.8098 0.103 Uiso 1 1 calc R . .
C35 C 0.6557(15) 0.4152(13) 0.8049(8) 0.067 Uani 1 1 d . . .
C36 C 0.5820(18) 0.3002(14) 0.7528(10) 0.089 Uani 1 1 d . B .
H36A H 0.5299 0.3060 0.7590 0.134 Uiso 1 1 calc R . .
H36B H 0.6132 0.2519 0.7627 0.134 Uiso 1 1 calc R . .
H36C H 0.5887 0.3054 0.7262 0.134 Uiso 1 1 calc R . .
C37 C 0.6973(17) 0.4303(14) 0.8351(8) 0.082 Uani 1 1 d . B .
H37A H 0.7198 0.4673 0.8258 0.123 Uiso 1 1 calc R . .
H37B H 0.7362 0.3855 0.8438 0.123 Uiso 1 1 calc R . .
H37C H 0.6629 0.4479 0.8554 0.123 Uiso 1 1 calc R . .
C38 C 0.5654(13) 0.5620(12) 0.6632(6) 0.053 Uani 1 1 d . . .
H38 H 0.5452 0.5488 0.6430 0.064 Uiso 1 1 calc R B 1
C39 C 0.6156(12) 0.6018(11) 0.6618(7) 0.049 Uani 1 1 d . B .
C40 C 0.6325(12) 0.6064(10) 0.6986(6) 0.044 Uani 1 1 d . . .
H40 H 0.6670 0.6279 0.7056 0.053 Uiso 1 1 calc R B 1
C41 C 0.4524(14) 0.3969(12) 0.6436(7) 0.060 Uani 1 1 d . . .
C42 C 0.5309(14) 0.3735(12) 0.6370(8) 0.068 Uani 1 1 d . B .
H42 H 0.5578 0.3471 0.6177 0.081 Uiso 1 1 calc R . .
C43 C 0.5603(13) 0.3993(11) 0.6666(7) 0.054 Uani 1 1 d . . .
C44 C 0.3984(16) 0.3857(14) 0.6164(8) 0.078 Uani 1 1 d . B .
H44A H 0.3590 0.3715 0.6302 0.116 Uiso 1 1 calc R . .
H44B H 0.4257 0.3474 0.6009 0.116 Uiso 1 1 calc R . .
H44C H 0.3764 0.4311 0.6010 0.116 Uiso 1 1 calc R . .
C45 C 0.6421(17) 0.3856(15) 0.6749(10) 0.089 Uani 1 1 d . B .
H45A H 0.6451 0.4161 0.6938 0.133 Uiso 1 1 calc R . .
H45B H 0.6680 0.3975 0.6526 0.133 Uiso 1 1 calc R . .
H45C H 0.6654 0.3343 0.6836 0.133 Uiso 1 1 calc R . .
C46 C 0.3264(12) 0.4162(11) 0.7681(6) 0.050 Uani 1 1 d . . .
H46 H 0.2798 0.4100 0.7652 0.061 Uiso 1 1 calc R B 1
C47 C 0.3703(13) 0.3943(11) 0.7997(7) 0.057 Uani 1 1 d . B .
C48 C 0.4352(13) 0.4127(12) 0.7919(7) 0.057 Uani 1 1 d . . .
H48 H 0.4753 0.4032 0.8080 0.069 Uiso 1 1 calc R B 1
C49 C 0.1680(11) 0.4234(10) 0.6815(6) 0.047 Uani 1 1 d . . .
C50 C 0.2209(13) 0.3531(11) 0.6899(7) 0.055 Uani 1 1 d . B .
H50 H 0.2116 0.3081 0.6928 0.066 Uiso 1 1 calc R . .
C51 C 0.2897(12) 0.3641(10) 0.6929(7) 0.052 Uani 1 1 d . . .
C52 C 0.0848(13) 0.4401(12) 0.6775(7) 0.059 Uani 1 1 d . B .
H52A H 0.0591 0.4571 0.7003 0.088 Uiso 1 1 calc R . .
H52B H 0.0748 0.3961 0.6724 0.088 Uiso 1 1 calc R . .
H52C H 0.0671 0.4780 0.6573 0.088 Uiso 1 1 calc R . .
C53 C 0.3635(13) 0.3068(11) 0.7007(8) 0.061 Uani 1 1 d . B .
H53A H 0.4029 0.3291 0.6974 0.092 Uiso 1 1 calc R . .
H53B H 0.3724 0.2694 0.6837 0.092 Uiso 1 1 calc R . .
H53C H 0.3633 0.2847 0.7259 0.092 Uiso 1 1 calc R . .
C54 C 0.2444(12) 0.6220(10) 0.6027(6) 0.041 Uani 1 1 d . . .
H54 H 0.2007 0.6512 0.5904 0.049 Uiso 1 1 calc R B 1
C55 C 0.3160(12) 0.6099(11) 0.5892(6) 0.046 Uani 1 1 d . B .
C56 C 0.3643(13) 0.5678(11) 0.6161(7) 0.050 Uani 1 1 d . . .
H56 H 0.4168 0.5534 0.6147 0.060 Uiso 1 1 calc R B 1
C57 C 0.0048(12) 0.6761(10) 0.6046(6) 0.043 Uani 1 1 d . . .
C58 C 0.0409(13) 0.6170(11) 0.5840(6) 0.051 Uani 1 1 d . B .
H58 H 0.0283 0.6111 0.5602 0.061 Uiso 1 1 calc R . .
C59 C 0.0978(11) 0.5697(10) 0.6047(6) 0.041 Uani 1 1 d . . .
C60 C -0.0655(12) 0.7426(11) 0.5937(6) 0.047 Uani 1 1 d . B .
H60A H -0.1066 0.7419 0.6108 0.070 Uiso 1 1 calc R . .
H60B H -0.0796 0.7398 0.5687 0.070 Uiso 1 1 calc R . .
H60C H -0.0543 0.7878 0.5946 0.070 Uiso 1 1 calc R . .
C61 C 0.1571(14) 0.5008(12) 0.5925(7) 0.061 Uani 1 1 d . B .
H61A H 0.1967 0.5143 0.5786 0.092 Uiso 1 1 calc R . .
H61B H 0.1344 0.4764 0.5770 0.092 Uiso 1 1 calc R . .
H61C H 0.1779 0.4679 0.6142 0.092 Uiso 1 1 calc R . .
C62 C -0.0020(10) 0.6356(9) 0.7468(5) 0.031 Uani 1 1 d . . .
H62 H -0.0475 0.6695 0.7540 0.037 Uiso 1 1 calc R B 1
C63 C 0.0363(11) 0.5700(10) 0.7660(5) 0.040 Uani 1 1 d . B .
C64 C 0.0988(12) 0.5366(10) 0.7460(6) 0.043 Uani 1 1 d . . .
H64 H 0.1347 0.4909 0.7526 0.052 Uiso 1 1 calc R B 1
C65 C -0.1888(9) 0.8302(9) 0.6975(5) 0.029 Uani 1 1 d . . .
C66 C -0.1978(9) 0.7641(8) 0.6903(4) 0.025 Uani 1 1 d . B .
H66 H -0.2432 0.7538 0.6918 0.031 Uiso 1 1 calc R . .
C67 C -0.1297(10) 0.7170(9) 0.6806(5) 0.034 Uani 1 1 d . . .
C68 C -0.2470(11) 0.9003(10) 0.7088(6) 0.041 Uani 1 1 d . B .
H68A H -0.2227 0.9278 0.7213 0.061 Uiso 1 1 calc R . .
H68B H -0.2841 0.8879 0.7253 0.061 Uiso 1 1 calc R . .
H68C H -0.2714 0.9298 0.6869 0.061 Uiso 1 1 calc R . .
C69 C -0.1117(11) 0.6375(10) 0.6720(6) 0.041 Uani 1 1 d . B .
H69A H -0.0855 0.6310 0.6482 0.062 Uiso 1 1 calc R . .
H69B H -0.1578 0.6261 0.6711 0.062 Uiso 1 1 calc R . .
H69C H -0.0802 0.6049 0.6911 0.062 Uiso 1 1 calc R . .
C70 C 0.0183(10) 0.9217(9) 0.6295(5) 0.032 Uani 1 1 d . . .
H70 H 0.0009 0.9730 0.6297 0.039 Uiso 1 1 calc R B 1
C71 C 0.0706(11) 0.8837(10) 0.6049(5) 0.041 Uani 1 1 d . B .
C72 C 0.0798(11) 0.8089(10) 0.6136(5) 0.036 Uani 1 1 d . . .
H72 H 0.1113 0.7700 0.6010 0.044 Uiso 1 1 calc R B 1
C73 C -0.1744(11) 1.0967(10) 0.6819(6) 0.038 Uani 1 1 d . . .
C74 C -0.1989(11) 1.0773(10) 0.6510(6) 0.043 Uani 1 1 d . B .
H74 H -0.2307 1.1085 0.6328 0.051 Uiso 1 1 calc R . .
C75 C -0.1656(11) 0.9994(10) 0.6525(6) 0.039 Uani 1 1 d . . .
C76 C -0.1932(12) 1.1751(11) 0.6921(6) 0.050 Uani 1 1 d . B .
H76A H -0.1710 1.1746 0.7157 0.075 Uiso 1 1 calc R . .
H76B H -0.2471 1.1973 0.6942 0.075 Uiso 1 1 calc R . .
H76C H -0.1734 1.2034 0.6731 0.075 Uiso 1 1 calc R . .
C77 C -0.1720(12) 0.9505(11) 0.6237(6) 0.048 Uani 1 1 d . B .
H77A H -0.1276 0.9394 0.6078 0.071 Uiso 1 1 calc R . .
H77B H -0.2159 0.9755 0.6089 0.071 Uiso 1 1 calc R . .
H77C H -0.1767 0.9052 0.6361 0.071 Uiso 1 1 calc R . .
C78 C -0.1151(10) 0.9397(10) 0.8047(5) 0.034 Uani 1 1 d . . .
H78 H -0.1211 0.9731 0.8225 0.040 Uiso 1 1 calc R B 1
C79 C -0.1262(11) 0.8738(10) 0.8106(5) 0.037 Uani 1 1 d . B .
C80 C -0.1123(10) 0.8437(9) 0.7773(5) 0.029 Uani 1 1 d . . .
H80 H -0.1170 0.7983 0.7732 0.035 Uiso 1 1 calc R B 1
C81 C -0.1276(12) 1.1615(11) 0.8197(6) 0.045 Uani 1 1 d . . .
C82 C -0.1959(13) 1.1535(11) 0.8152(6) 0.052 Uani 1 1 d . B .
H82 H -0.2395 1.1718 0.8297 0.062 Uiso 1 1 calc R . .
C83 C -0.1882(11) 1.1119(11) 0.7841(6) 0.044 Uani 1 1 d . . .
C84 C -0.1042(14) 1.2014(12) 0.8492(6) 0.057 Uani 1 1 d . B .
H84A H -0.0962 1.1708 0.8725 0.086 Uiso 1 1 calc R . .
H84B H -0.1434 1.2475 0.8524 0.086 Uiso 1 1 calc R . .
H84C H -0.0582 1.2110 0.8411 0.086 Uiso 1 1 calc R . .
C85 C -0.2503(13) 1.0895(12) 0.7690(7) 0.055 Uani 1 1 d . B .
H85A H -0.2385 1.0790 0.7434 0.082 Uiso 1 1 calc R . .
H85B H -0.2974 1.1293 0.7702 0.082 Uiso 1 1 calc R . .
H85C H -0.2546 1.0461 0.7837 0.082 Uiso 1 1 calc R . .
C86 C 0.0452(9) 1.1697(8) 0.7087(5) 0.025 Uani 1 1 d . . .
H86 H 0.0703 1.2012 0.7151 0.030 Uiso 1 1 calc R B 1
C87 C 0.0287(10) 1.1617(9) 0.6732(5) 0.032 Uani 1 1 d . B .
C88 C -0.0099(10) 1.1112(9) 0.6763(5) 0.032 Uani 1 1 d . . .
H88 H -0.0295 1.0956 0.6567 0.039 Uiso 1 1 calc R B 1
C89 C 0.1104(10) 1.2633(9) 0.7943(5) 0.032 Uani 1 1 d . . .
C90 C 0.0417(11) 1.3066(10) 0.7790(5) 0.037 Uani 1 1 d . B .
H90 H 0.0283 1.3567 0.7708 0.044 Uiso 1 1 calc R . .
C91 C -0.0026(11) 1.2632(10) 0.7782(5) 0.038 Uani 1 1 d . . .
C92 C 0.1769(12) 1.2853(10) 0.8010(6) 0.044 Uani 1 1 d . B .
H92A H 0.2109 1.2474 0.8172 0.067 Uiso 1 1 calc R . .
H92B H 0.1608 1.3310 0.8124 0.067 Uiso 1 1 calc R . .
H92C H 0.2024 1.2918 0.7776 0.067 Uiso 1 1 calc R . .
C93 C -0.0809(14) 1.2860(13) 0.7629(7) 0.062 Uani 1 1 d . B .
H93A H -0.0867 1.2461 0.7507 0.093 Uiso 1 1 calc R . .
H93B H -0.0885 1.3289 0.7452 0.093 Uiso 1 1 calc R . .
H93C H -0.1175 1.2975 0.7830 0.093 Uiso 1 1 calc R . .
C94 C 0.1203(12) 1.0386(10) 0.8851(6) 0.046 Uani 1 1 d . . .
H94 H 0.1585 1.0362 0.9012 0.055 Uiso 1 1 calc R B 1
C95 C 0.0617(12) 1.0096(11) 0.8934(5) 0.043 Uani 1 1 d . B .
C96 C 0.0158(12) 1.0281(10) 0.8624(5) 0.040 Uani 1 1 d . . .
H96 H -0.0289 1.0177 0.8602 0.048 Uiso 1 1 calc R B 1
C97 C 0.27390(17) 0.11123(14) 0.47021(6) 0.035 Uani 1 1 d G . .
C98 C 0.25595(19) 0.16961(14) 0.44213(6) 0.048 Uani 1 1 d G . .
H98 H 0.2226 0.2157 0.4472 0.057 Uiso 1 1 calc R . .
C99 C 0.2878(2) 0.15911(15) 0.40648(6) 0.056 Uani 1 1 d G . .
H99 H 0.2758 0.1982 0.3877 0.067 Uiso 1 1 calc R . .
C100 C 0.3377(2) 0.09023(16) 0.39891(6) 0.055 Uani 1 1 d G . .
H100 H 0.3590 0.0832 0.3751 0.066 Uiso 1 1 calc R . .
C101 C 0.35562(18) 0.03185(15) 0.42699(6) 0.057 Uani 1 1 d G . .
H101 H 0.3890 -0.0142 0.4219 0.069 Uiso 1 1 calc R . .
C102 C 0.32374(17) 0.04235(14) 0.46264(6) 0.045 Uani 1 1 d G . .
H102 H 0.3358 0.0033 0.4814 0.055 Uiso 1 1 calc R . .
C103 C 0.13063(15) 0.14042(15) 0.50883(7) 0.048 Uani 1 1 d G . .
C104 C 0.10847(15) 0.08373(17) 0.49740(8) 0.076 Uani 1 1 d G . .
H104 H 0.1441 0.0374 0.4949 0.091 Uiso 1 1 calc R . .
C105 C 0.03302(16) 0.0963(2) 0.48965(9) 0.094 Uani 1 1 d G . .
H105 H 0.0182 0.0583 0.4820 0.113 Uiso 1 1 calc R . .
C106 C -0.02027(15) 0.1655(2) 0.49332(10) 0.082 Uani 1 1 d G . .
H106 H -0.0707 0.1739 0.4881 0.098 Uiso 1 1 calc R . .
C107 C 0.00189(15) 0.22223(19) 0.50475(9) 0.093 Uani 1 1 d G . .
H107 H -0.0338 0.2686 0.5072 0.111 Uiso 1 1 calc R . .
C108 C 0.07734(15) 0.20968(16) 0.51250(8) 0.064 Uani 1 1 d G . .
H108 H 0.0922 0.2476 0.5201 0.077 Uiso 1 1 calc R . .
C109 C 0.24310(14) 0.20113(12) 0.53379(6) 0.034 Uani 1 1 d G . .
C110 C 0.28981(16) 0.23888(12) 0.51641(5) 0.049 Uani 1 1 d G . .
H110 H 0.3141 0.2252 0.4938 0.058 Uiso 1 1 calc R . .
C111 C 0.30027(17) 0.29710(12) 0.53285(6) 0.062 Uani 1 1 d G . .
H111 H 0.3315 0.3224 0.5212 0.074 Uiso 1 1 calc R . .
C112 C 0.26400(15) 0.31757(11) 0.56668(5) 0.062 Uani 1 1 d G . .
H112 H 0.2710 0.3565 0.5777 0.074 Uiso 1 1 calc R . .
C113 C 0.21729(13) 0.27981(11) 0.58407(6) 0.068 Uani 1 1 d G . .
H113 H 0.1930 0.2935 0.6067 0.081 Uiso 1 1 calc R . .
C114 C 0.20684(13) 0.22159(12) 0.56763(6) 0.055 Uani 1 1 d G . .
H114 H 0.1756 0.1963 0.5793 0.066 Uiso 1 1 calc R . .
C115 C 0.38553(17) -0.07598(12) 0.56409(7) 0.032 Uani 1 1 d G . .
C116 C 0.35147(18) -0.11863(12) 0.54723(7) 0.036 Uani 1 1 d G . .
H116 H 0.3020 -0.0978 0.5390 0.043 Uiso 1 1 calc R . .
C117 C 0.3913(2) -0.19245(12) 0.54270(8) 0.047 Uani 1 1 d G . .
H117 H 0.3685 -0.2210 0.5314 0.057 Uiso 1 1 calc R . .
C118 C 0.4652(2) -0.22363(12) 0.55503(8) 0.057 Uani 1 1 d G . .
H118 H 0.4918 -0.2730 0.5520 0.068 Uiso 1 1 calc R . .
C119 C 0.49922(19) -0.18099(13) 0.57189(8) 0.048 Uani 1 1 d G . .
H119 H 0.5486 -0.2018 0.5801 0.058 Uiso 1 1 calc R . .
C120 C 0.45940(17) -0.10716(12) 0.57642(7) 0.045 Uani 1 1 d G . .
H120 H 0.4822 -0.0786 0.5877 0.054 Uiso 1 1 calc R . .
C121 C 0.29290(16) 0.01548(11) 0.61786(6) 0.027 Uani 1 1 d G . .
C122 C 0.21696(17) 0.02136(13) 0.62284(7) 0.042 Uani 1 1 d G . .
H122 H 0.1857 0.0328 0.6023 0.050 Uiso 1 1 calc R . .
C123 C 0.18774(19) 0.01012(14) 0.65854(7) 0.053 Uani 1 1 d G . .
H123 H 0.1369 0.0140 0.6619 0.064 Uiso 1 1 calc R . .
C124 C 0.2345(2) -0.00699(13) 0.68925(7) 0.063 Uani 1 1 d G . .
H124 H 0.2149 -0.0145 0.7131 0.075 Uiso 1 1 calc R . .
C125 C 0.3104(2) -0.01287(11) 0.68427(6) 0.043 Uani 1 1 d G . .
H125 H 0.3417 -0.0243 0.7048 0.052 Uiso 1 1 calc R . .
C126 C 0.33963(17) -0.00164(11) 0.64857(6) 0.039 Uani 1 1 d G . .
H126 H 0.3904 -0.0056 0.6452 0.046 Uiso 1 1 calc R . .
C127 C 0.39531(13) 0.07078(12) 0.56667(6) 0.030 Uani 1 1 d G . .
C128 C 0.44239(14) 0.06525(14) 0.53506(7) 0.031 Uani 1 1 d G . .
H128 H 0.4430 0.0319 0.5180 0.037 Uiso 1 1 calc R . .
C129 C 0.48856(14) 0.10954(16) 0.52895(7) 0.041 Uani 1 1 d G . .
H129 H 0.5200 0.1058 0.5078 0.050 Uiso 1 1 calc R . .
C130 C 0.48768(14) 0.15936(16) 0.55446(7) 0.049 Uani 1 1 d G . .
H130 H 0.5186 0.1890 0.5504 0.059 Uiso 1 1 calc R . .
C131 C 0.44060(13) 0.16489(14) 0.58606(7) 0.042 Uani 1 1 d G . .
H131 H 0.4400 0.1982 0.6031 0.050 Uiso 1 1 calc R . .
C132 C 0.39442(12) 0.12060(12) 0.59217(6) 0.035 Uani 1 1 d G . .
H132 H 0.3629 0.1243 0.6133 0.042 Uiso 1 1 calc R . .
C133 C 0.1254(2) 0.55101(17) 0.92539(7) 0.085 Uani 1 1 d G . .
C134 C 0.2005(2) 0.51666(17) 0.93525(7) 0.085 Uani 1 1 d G . .
H134 H 0.2251 0.5413 0.9482 0.102 Uiso 1 1 calc R . .
C135 C 0.2390(2) 0.44541(16) 0.92574(6) 0.085 Uani 1 1 d G . .
H135 H 0.2893 0.4224 0.9323 0.102 Uiso 1 1 calc R . .
C136 C 0.2023(2) 0.40851(16) 0.90638(6) 0.085 Uani 1 1 d G . .
H136 H 0.2280 0.3608 0.9000 0.102 Uiso 1 1 calc R . .
C137 C 0.1272(2) 0.44286(16) 0.89653(6) 0.085 Uani 1 1 d G . .
H137 H 0.1026 0.4182 0.8836 0.102 Uiso 1 1 calc R . .
C138 C 0.0887(2) 0.51412(17) 0.90603(7) 0.085 Uani 1 1 d G . .
H138 H 0.0385 0.5371 0.8994 0.102 Uiso 1 1 calc R . .
C139 C -0.0133(2) 0.6368(2) 0.94648(9) 0.121 Uani 1 1 d G . .
C140 C -0.0308(2) 0.6100(2) 0.98211(9) 0.121 Uani 1 1 d G . .
H140 H 0.0067 0.5917 0.9999 0.145 Uiso 1 1 calc R . .
C141 C -0.1042(3) 0.6107(2) 0.99112(10) 0.121 Uani 1 1 d G . .
H141 H -0.1159 0.5928 1.0150 0.145 Uiso 1 1 calc R . .
C142 C -0.1603(2) 0.6381(3) 0.96451(11) 0.121 Uani 1 1 d G . .
H142 H -0.2094 0.6385 0.9705 0.145 Uiso 1 1 calc R . .
C143 C -0.1428(2) 0.6648(2) 0.92887(11) 0.121 Uani 1 1 d G . .
H143 H -0.1803 0.6832 0.9111 0.145 Uiso 1 1 calc R . .
C144 C -0.0694(2) 0.6642(2) 0.91986(9) 0.121 Uani 1 1 d G . .
H144 H -0.0577 0.6821 0.8960 0.145 Uiso 1 1 calc R . .
C145 C 0.0703(2) 0.69913(16) 0.89086(8) 0.076 Uani 1 1 d G . .
C146 C 0.08382(19) 0.67176(15) 0.85600(8) 0.135 Uani 1 1 d G . .
H146 H 0.0955 0.6212 0.8542 0.162 Uiso 1 1 calc R . .
C147 C 0.07981(19) 0.71995(14) 0.82380(8) 0.128 Uani 1 1 d G . .
H147 H 0.0888 0.7016 0.8005 0.153 Uiso 1 1 calc R . .
C148 C 0.0623(2) 0.79551(14) 0.82648(9) 0.082 Uani 1 1 d G . .
H148 H 0.0596 0.8278 0.8049 0.099 Uiso 1 1 calc R . .
C149 C 0.0488(2) 0.82289(15) 0.86133(9) 0.105 Uani 1 1 d G . .
H149 H 0.0371 0.8734 0.8631 0.126 Uiso 1 1 calc R . .
C150 C 0.0529(2) 0.77470(16) 0.89352(9) 0.094 Uani 1 1 d G . .
H150 H 0.0438 0.7930 0.9168 0.113 Uiso 1 1 calc R . .
C151 C 0.2587(2) 0.6232(2) 0.99799(8) 0.119 Uani 1 1 d G . .
C152 C 0.2317(3) 0.5807(2) 1.02545(7) 0.119 Uani 1 1 d G . .
H152 H 0.1818 0.5812 1.0250 0.142 Uiso 1 1 calc R . .
C153 C 0.2791(3) 0.5376(2) 1.05357(7) 0.119 Uani 1 1 d G . .
H153 H 0.2611 0.5092 1.0719 0.142 Uiso 1 1 calc R . .
C154 C 0.3536(3) 0.5370(2) 1.05421(8) 0.119 Uani 1 1 d G . .
H154 H 0.3854 0.5081 1.0730 0.142 Uiso 1 1 calc R . .
C155 C 0.3807(3) 0.5794(2) 1.02676(9) 0.145 Uani 1 1 d G . .
H155 H 0.4305 0.5790 1.0272 0.174 Uiso 1 1 calc R . .
C156 C 0.3332(2) 0.6225(2) 0.99863(9) 0.165 Uani 1 1 d G . .
H156 H 0.3513 0.6509 0.9802 0.198 Uiso 1 1 calc R . .
C157 C 0.1538(3) 0.7673(2) 1.00140(9) 0.082 Uani 1 1 d G . .
C158 C 0.2034(3) 0.8004(2) 1.01322(9) 0.114 Uani 1 1 d G . .
H158 H 0.2545 0.7829 1.0066 0.137 Uiso 1 1 calc R . .
C159 C 0.1766(3) 0.8597(2) 1.03496(10) 0.124 Uani 1 1 d G . .
H159 H 0.2098 0.8819 1.0429 0.149 Uiso 1 1 calc R . .
C160 C 0.1003(3) 0.8859(2) 1.04489(10) 0.113 Uani 1 1 d G . .
H160 H 0.0824 0.9255 1.0594 0.136 Uiso 1 1 calc R . .
C161 C 0.0507(3) 0.8527(2) 1.03307(9) 0.129 Uani 1 1 d G . .
H161 H -0.0004 0.8702 1.0397 0.155 Uiso 1 1 calc R . .
C162 C 0.0774(3) 0.7934(2) 1.01133(9) 0.151 Uani 1 1 d G . .
H162 H 0.0442 0.7712 1.0034 0.182 Uiso 1 1 calc R . .
C163 C 0.2308(2) 0.73068(18) 0.93295(8) 0.079 Uani 1 1 d G . .
C164 C 0.2857(2) 0.68088(18) 0.91253(8) 0.164 Uani 1 1 d G . .
H164 H 0.3009 0.6305 0.9204 0.197 Uiso 1 1 calc R . .
C165 C 0.3178(2) 0.70644(18) 0.88035(9) 0.132 Uani 1 1 d G . .
H165 H 0.3545 0.6731 0.8667 0.159 Uiso 1 1 calc R . .
C166 C 0.2950(2) 0.78178(18) 0.86859(9) 0.114 Uani 1 1 d G . .
H166 H 0.3165 0.7989 0.8471 0.137 Uiso 1 1 calc R . .
C167 C 0.2401(2) 0.83156(17) 0.88901(9) 0.093 Uani 1 1 d G . .
H167 H 0.2249 0.8820 0.8811 0.112 Uiso 1 1 calc R . .
C168 C 0.2080(2) 0.80601(18) 0.92121(9) 0.111 Uani 1 1 d G . .
H168 H 0.1713 0.8393 0.9349 0.133 Uiso 1 1 calc R . .
C169 C 0.3257(3) 0.73497(16) 0.64823(9) 0.087 Uani 1 1 d G . .
H16A H 0.2824 0.7235 0.6600 0.104 Uiso 1 1 calc R D 1
H16B H 0.3266 0.7285 0.6218 0.104 Uiso 1 1 calc R D 1
C170 C 0.3197(3) 0.81413(17) 0.65331(9) 0.069 Uani 1 1 d G D .
H17A H 0.2753 0.8369 0.6685 0.083 Uiso 1 1 calc R . .
H17B H 0.3160 0.8433 0.6293 0.083 Uiso 1 1 calc R . .
C171 C 0.3929(3) 0.8090(2) 0.67313(10) 0.063 Uani 1 1 d G . .
H17C H 0.4175 0.8422 0.6600 0.075 Uiso 1 1 calc R D .
H17D H 0.3820 0.8212 0.6988 0.075 Uiso 1 1 calc R . .
C172 C 0.4408(3) 0.7304(2) 0.67184(10) 0.072 Uani 1 1 d G D .
H17E H 0.4791 0.7264 0.6521 0.086 Uiso 1 1 calc R G 1
H17F H 0.4661 0.7116 0.6955 0.086 Uiso 1 1 calc R G 1
C173 C 0.59182(14) 0.07080(18) 0.70252(9) 0.069 Uani 1 1 d G . .
H700 H 0.5567 0.0444 0.7110 0.083 Uiso 1 1 calc R E 1
H701 H 0.6415 0.0437 0.7125 0.083 Uiso 1 1 calc R E 1
C174 C 0.59466(12) 0.08460(18) 0.65878(9) 0.085 Uani 1 1 d G E .
H707 H 0.6421 0.0541 0.6484 0.102 Uiso 1 1 calc R . .
H706 H 0.5529 0.0755 0.6476 0.102 Uiso 1 1 calc R . .
C175 C 0.58767(12) 0.16627(19) 0.65365(9) 0.091 Uani 1 1 d G . .
H704 H 0.6248 0.1742 0.6352 0.110 Uiso 1 1 calc R E .
H705 H 0.5377 0.1954 0.6447 0.110 Uiso 1 1 calc R . .
C176 C 0.59990(12) 0.1897(2) 0.68901(10) 0.077 Uani 1 1 d G E .
H702 H 0.6533 0.1762 0.6942 0.092 Uiso 1 1 calc R H 1
H703 H 0.5760 0.2426 0.6901 0.092 Uiso 1 1 calc R H 1
P1 P 0.23111(14) 0.12219(13) 0.51589(6) 0.034 Uani 1 1 d G . .
P2 P 0.33035(14) 0.01878(11) 0.57104(6) 0.029 Uani 1 1 d G . .
P3 P 0.0803(2) 0.63807(18) 0.93337(8) 0.078 Uani 1 1 d G . .
P4 P 0.1881(2) 0.69344(19) 0.97209(8) 0.086 Uani 1 1 d G . .
O40 O 0.1818(5) 0.83311(15) 0.43891(8) 0.692 Uiso 1 1 d GD . .
O39 O 0.2945(4) 0.78991(18) 0.44401(8) 0.440 Uiso 1 1 d GD . .
O42 O 0.2358(3) 0.91472(16) 0.77915(10) 0.216 Uiso 1 1 d GD A .
N65 N 0.2802(3) 0.85044(16) 0.77337(10) 0.332 Uiso 1 1 d G . .
N61 N 0.3643(3) 0.8550(2) 0.96450(11) 0.054 Uani 1 1 d GD . .
O44 O 0.1410(3) 0.88240(13) 0.74850(9) 0.050 Uiso 1 1 d G . .
H10A H 0.1595 0.8716 0.7254 0.060 Uiso 1 1 d R . .
H10B H 0.1166 0.9297 0.7529 0.060 Uiso 1 1 d R . .

loop_
_atom_site_aniso_label
_atom_site_aniso_U_11
_atom_site_aniso_U_22
_atom_site_aniso_U_33
_atom_site_aniso_U_23
_atom_site_aniso_U_13
_atom_site_aniso_U_12
Co1 0.021 0.026 0.028 -0.009 0.002 -0.009
Co2 0.022 0.027 0.026 -0.008 -0.003 -0.007
Co3 0.025 0.027 0.026 -0.004 -0.006 -0.005
Co4 0.024 0.024 0.036 0.003 -0.010 -0.008
Co5 0.028 0.019 0.078 -0.001 -0.021 -0.007
Co6 0.032 0.018 0.097 -0.006 -0.029 -0.004
Co7 0.031 0.017 0.085 -0.007 -0.024 -0.004
Co8 0.029 0.021 0.055 -0.006 -0.016 -0.004
Co9 0.023 0.022 0.036 -0.004 -0.009 -0.006
Co10 0.020 0.019 0.031 -0.001 -0.006 -0.005
Co11 0.017 0.020 0.037 -0.005 -0.001 -0.005
Co12 0.018 0.022 0.034 -0.007 0.001 -0.006
O1 0.033 0.026 0.031 -0.004 0.000 -0.017
O2 0.038 0.051 0.034 -0.013 0.009 -0.020
O3 0.046 0.035 0.033 0.000 -0.011 0.003
O4 0.024 0.020 0.010 0.003 -0.011 -0.001
O5 0.145 0.108 0.040 0.034 0.009 0.013
O6 0.088 0.116 0.050 -0.009 0.008 -0.011
O7 0.026 0.024 0.033 0.008 -0.012 -0.007
O8 0.091 0.043 0.038 -0.010 0.011 -0.021
O9 0.042 0.054 0.040 -0.001 0.003 -0.012
O10 0.031 0.015 0.045 0.001 -0.020 -0.003
O11 0.136 0.157 0.134 0.090 -0.027 -0.082
O12 0.136 0.157 0.134 0.090 -0.027 -0.082
O13 0.034 0.024 0.078 -0.004 -0.017 -0.014
O14 0.092 0.109 0.084 -0.030 -0.003 -0.034
O15 0.087 0.088 0.108 -0.023 0.016 -0.043
O16 0.045 0.019 0.076 0.002 -0.016 -0.014
O17 0.136 0.157 0.134 0.090 -0.027 -0.082
O18 0.109 0.097 0.117 0.036 -0.061 -0.069
O19 0.136 0.157 0.134 0.090 -0.027 -0.082
O20 0.070 0.060 0.092 -0.006 0.005 -0.007
O21 0.060 0.069 0.108 -0.027 0.016 -0.024
O22 0.023 0.018 0.049 0.002 -0.010 -0.003
O23 0.075 0.073 0.063 0.018 0.002 -0.024
O24 0.100 0.050 0.087 0.033 -0.005 0.001
O25 0.036 0.027 0.022 0.008 -0.016 -0.013
O26 0.098 0.074 0.069 0.023 -0.005 -0.049
O27 0.058 0.100 0.086 -0.019 0.016 -0.024
O28 0.014 0.022 0.027 0.003 0.001 -0.005
O29 0.137 0.116 0.049 -0.017 0.027 -0.081
O30 0.134 0.114 0.046 0.016 -0.023 -0.102
O31 0.025 0.018 0.031 0.006 -0.005 -0.006
O32 0.072 0.064 0.069 0.020 -0.005 -0.035
O33 0.094 0.088 0.049 0.002 -0.002 -0.043
O34 0.015 0.025 0.035 -0.012 0.005 -0.006
O35 0.103 0.164 0.039 0.014 -0.005 -0.069
O36 0.088 0.124 0.063 0.006 0.017 -0.067
O37 0.067 0.051 0.112 0.007 -0.037 -0.020
O38 0.184 0.100 0.155 -0.018 -0.009 -0.068
N1 0.031 0.034 0.023 -0.013 -0.007 -0.002
N2 0.026 0.037 0.038 -0.026 0.006 -0.005
N3 0.028 0.020 0.030 -0.010 -0.007 -0.008
N4 0.021 0.031 0.040 -0.007 0.000 -0.011
N5 0.048 0.030 0.031 -0.012 0.009 -0.022
N6 0.020 0.043 0.028 -0.015 0.005 -0.016
N7 0.030 0.038 0.027 -0.013 -0.004 -0.013
N8 0.023 0.041 0.018 0.005 -0.001 -0.005
N9 0.044 0.038 0.026 -0.008 -0.001 -0.014
N11 0.022 0.020 0.050 0.010 -0.013 0.000
N12 0.030 0.042 0.032 -0.003 -0.012 -0.006
N13 0.035 0.013 0.044 -0.003 -0.011 -0.008
N14 0.028 0.027 0.038 -0.003 -0.012 -0.003
N15 0.046 0.035 0.030 -0.003 0.001 -0.019
N16 0.025 0.027 0.081 -0.012 -0.025 0.005
N17 0.030 0.026 0.048 -0.004 -0.012 -0.008
N18 0.046 0.048 0.050 0.017 -0.021 -0.028
N19 0.036 0.034 0.053 0.009 -0.010 -0.013
N20 0.078 0.093 0.092 0.074 -0.003 -0.040
N21 0.049 0.004 0.126 0.005 -0.050 -0.001
N22 0.039 0.017 0.104 0.007 -0.050 -0.001
N23 0.020 0.008 0.109 -0.020 -0.026 0.006
N24 0.027 0.020 0.080 -0.022 -0.014 0.007
N25 0.100 0.044 0.100 -0.024 0.021 -0.011
N26 0.043 0.022 0.095 -0.014 -0.026 0.006
N27 0.038 0.045 0.105 -0.016 -0.025 -0.009
N28 0.043 0.022 0.087 0.006 -0.028 -0.017
N29 0.040 0.025 0.095 0.000 -0.035 -0.011
N30 0.087 0.069 0.099 0.003 -0.030 -0.050
N31 0.037 0.029 0.062 -0.013 -0.013 -0.012
N32 0.036 0.019 0.114 -0.002 -0.038 -0.014
N33 0.027 0.031 0.068 -0.027 -0.017 -0.003
N34 0.046 0.018 0.079 -0.014 -0.022 0.000
N35 0.061 0.043 0.088 -0.022 0.010 -0.016
N36 0.030 0.028 0.036 -0.013 -0.008 -0.003
N37 0.038 0.022 0.047 -0.011 -0.008 0.000
N38 0.032 0.013 0.042 -0.002 -0.017 0.001
N39 0.034 0.027 0.048 0.000 -0.010 -0.007
N40 0.058 0.056 0.070 0.014 0.000 -0.024
N41 0.024 0.027 0.036 -0.006 -0.007 -0.012
N42 0.024 0.021 0.033 -0.004 -0.009 -0.003
N43 0.030 0.021 0.034 0.002 -0.005 -0.007
N44 0.036 0.031 0.036 -0.009 -0.006 -0.003
N45 0.048 0.055 0.052 0.001 -0.002 -0.035
N46 0.025 0.017 0.043 -0.003 -0.007 -0.006
N47 0.022 0.036 0.026 0.001 -0.006 -0.010
N48 0.032 0.030 0.043 -0.007 0.000 -0.012
N49 0.022 0.017 0.040 0.002 -0.008 -0.009
N50 0.063 0.083 0.053 -0.003 -0.001 -0.055
N51 0.013 0.028 0.046 -0.018 0.000 -0.002
N52 0.015 0.028 0.052 -0.004 -0.003 -0.003
N53 0.025 0.023 0.031 0.000 -0.012 -0.006
N54 0.008 0.020 0.042 -0.012 0.000 0.000
N55 0.047 0.053 0.050 0.002 -0.002 -0.023
N56 0.030 0.021 0.041 -0.011 0.007 -0.007
N57 0.014 0.032 0.042 -0.007 -0.004 -0.003
N58 0.028 0.027 0.031 -0.010 0.005 -0.008
N59 0.031 0.032 0.027 -0.002 0.005 -0.012
N60 0.071 0.081 0.042 0.015 0.002 -0.041
N63 0.046 0.049 0.031 -0.002 -0.008 -0.030
N64 0.165 0.101 0.115 0.041 -0.086 -0.077
C1 0.052 0.052 0.055 -0.016 -0.005 -0.012
C2 0.050 0.053 0.049 -0.025 -0.007 -0.015
C3 0.038 0.047 0.050 -0.018 -0.002 -0.009
C4 0.068 0.066 0.060 -0.020 -0.010 -0.021
C5 0.067 0.070 0.075 -0.033 -0.006 -0.019
C6 0.021 0.022 0.025 -0.002 0.001 -0.004
C7 0.027 0.025 0.035 -0.002 -0.002 -0.012
C8 0.022 0.025 0.028 -0.006 -0.007 -0.012
C9 0.031 0.043 0.038 -0.007 -0.006 -0.012
C10 0.035 0.043 0.061 -0.014 -0.008 -0.021
C11 0.038 0.036 0.049 -0.009 -0.004 -0.016
C12 0.044 0.054 0.065 -0.015 0.003 -0.024
C13 0.047 0.047 0.077 -0.008 -0.009 -0.020
C14 0.047 0.046 0.042 -0.002 0.002 -0.006
C15 0.042 0.043 0.034 0.003 0.004 -0.010
C16 0.043 0.047 0.042 -0.008 -0.004 -0.007
C17 0.045 0.049 0.044 -0.011 -0.006 -0.006
C18 0.066 0.063 0.057 -0.006 -0.018 -0.009
C19 0.047 0.049 0.043 -0.010 -0.017 -0.010
C20 0.076 0.070 0.054 -0.024 -0.019 -0.019
C21 0.066 0.066 0.066 -0.003 -0.022 -0.003
C22 0.033 0.033 0.032 -0.011 0.000 -0.014
C23 0.032 0.032 0.033 -0.004 0.001 -0.010
C24 0.025 0.029 0.030 0.001 0.003 -0.008
C25 0.045 0.043 0.069 -0.010 -0.010 -0.011
C26 0.042 0.048 0.061 -0.009 -0.011 -0.015
C27 0.036 0.044 0.055 0.000 -0.005 -0.017
C28 0.065 0.067 0.099 -0.032 -0.007 -0.016
C29 0.047 0.046 0.069 -0.019 -0.004 -0.024
C30 0.048 0.046 0.075 0.013 -0.016 -0.025
C31 0.052 0.062 0.073 0.016 -0.003 -0.022
C32 0.053 0.051 0.051 0.008 0.001 -0.006
C33 0.075 0.050 0.099 -0.010 -0.018 -0.024
C34 0.089 0.064 0.102 -0.015 -0.020 -0.018
C35 0.068 0.048 0.087 -0.001 -0.020 -0.019
C36 0.083 0.063 0.127 -0.016 -0.014 -0.027
C37 0.075 0.070 0.098 0.015 -0.027 -0.025
C38 0.049 0.052 0.052 -0.009 -0.008 -0.007
C39 0.045 0.042 0.066 -0.015 0.004 -0.018
C40 0.044 0.031 0.062 -0.008 -0.002 -0.017
C41 0.055 0.051 0.081 -0.019 -0.017 -0.020
C42 0.057 0.053 0.095 -0.025 -0.013 -0.012
C43 0.045 0.044 0.076 -0.018 -0.006 -0.014
C44 0.068 0.065 0.101 -0.018 -0.012 -0.019
C45 0.072 0.075 0.113 -0.012 -0.007 -0.013
C46 0.042 0.044 0.075 -0.001 -0.015 -0.027
C47 0.050 0.045 0.080 0.010 -0.012 -0.024
C48 0.049 0.053 0.072 0.003 -0.015 -0.021
C49 0.038 0.039 0.070 -0.007 -0.020 -0.017
C50 0.056 0.037 0.077 -0.013 -0.005 -0.020
C51 0.048 0.034 0.078 -0.010 -0.018 -0.016
C52 0.047 0.051 0.085 -0.007 -0.012 -0.023
C53 0.052 0.041 0.102 -0.015 -0.017 -0.024
C54 0.044 0.034 0.046 -0.009 -0.003 -0.012
C55 0.051 0.041 0.057 -0.018 -0.008 -0.023
C56 0.043 0.041 0.071 -0.013 0.007 -0.019
C57 0.043 0.042 0.046 -0.009 -0.008 -0.013
C58 0.054 0.053 0.046 -0.013 -0.013 -0.012
C59 0.041 0.038 0.046 -0.012 -0.016 -0.010
C60 0.046 0.047 0.041 -0.005 -0.016 -0.005
C61 0.066 0.054 0.066 -0.024 -0.019 -0.012
C62 0.028 0.029 0.032 0.002 -0.007 -0.007
C63 0.045 0.032 0.042 0.006 -0.001 -0.015
C64 0.043 0.035 0.055 0.000 -0.008 -0.018
C65 0.023 0.036 0.028 -0.001 -0.005 -0.008
C66 0.023 0.031 0.030 -0.002 -0.007 -0.018
C67 0.032 0.028 0.043 -0.004 -0.001 -0.011
C68 0.032 0.045 0.050 -0.007 -0.004 -0.019
C69 0.038 0.038 0.053 -0.007 -0.002 -0.019
C70 0.033 0.029 0.039 -0.005 -0.003 -0.016
C71 0.040 0.045 0.037 -0.004 -0.006 -0.013
C72 0.037 0.038 0.032 -0.009 0.004 -0.008
C73 0.033 0.033 0.052 -0.004 -0.002 -0.014
C74 0.038 0.042 0.049 0.004 -0.006 -0.016
C75 0.036 0.039 0.047 -0.008 -0.010 -0.014
C76 0.044 0.049 0.059 -0.001 -0.008 -0.019
C77 0.045 0.051 0.051 -0.011 -0.013 -0.016
C78 0.031 0.036 0.033 -0.003 0.000 -0.009
C79 0.034 0.039 0.039 0.001 -0.003 -0.015
C80 0.033 0.026 0.032 -0.006 -0.005 -0.014
C81 0.044 0.042 0.049 -0.009 0.003 -0.012
C82 0.044 0.049 0.058 -0.004 0.008 -0.012
C83 0.037 0.043 0.050 -0.002 -0.006 -0.011
C84 0.060 0.053 0.053 -0.004 0.008 -0.012
C85 0.046 0.052 0.063 -0.002 -0.002 -0.013
C86 0.022 0.021 0.032 0.003 0.001 -0.009
C87 0.030 0.027 0.038 0.000 0.000 -0.011
C88 0.033 0.029 0.034 -0.002 -0.002 -0.009
C89 0.032 0.027 0.040 -0.008 -0.002 -0.014
C90 0.039 0.031 0.044 -0.005 0.001 -0.016
C91 0.036 0.035 0.045 -0.003 -0.002 -0.014
C92 0.045 0.039 0.053 -0.007 -0.002 -0.017
C93 0.054 0.059 0.070 -0.006 -0.004 -0.013
C94 0.047 0.044 0.043 -0.007 0.000 -0.010
C95 0.047 0.044 0.037 -0.006 0.001 -0.012
C96 0.041 0.042 0.036 -0.005 0.001 -0.012
C97 0.035 0.044 0.036 0.000 -0.011 -0.026
C98 0.038 0.062 0.044 0.000 -0.011 -0.018
C99 0.067 0.057 0.044 0.003 0.005 -0.024
C100 0.053 0.081 0.036 -0.003 0.009 -0.031
C101 0.054 0.066 0.056 -0.016 -0.011 -0.020
C102 0.041 0.062 0.041 -0.019 -0.001 -0.023
C103 0.039 0.057 0.045 0.003 -0.006 -0.014
C104 0.059 0.076 0.090 0.015 -0.012 -0.024
C105 0.076 0.111 0.091 0.026 -0.006 -0.035
C106 0.057 0.109 0.082 -0.001 -0.001 -0.033
C107 0.064 0.117 0.077 -0.009 0.010 -0.005
C108 0.049 0.076 0.059 0.000 -0.011 -0.007
C109 0.033 0.033 0.030 0.006 -0.012 -0.005
C110 0.043 0.035 0.067 -0.002 -0.001 -0.011
C111 0.053 0.042 0.091 -0.008 -0.006 -0.016
C112 0.063 0.058 0.066 -0.018 -0.017 -0.016
C113 0.057 0.058 0.074 -0.011 -0.016 0.003
C114 0.053 0.055 0.052 -0.009 -0.015 -0.007
C115 0.044 0.026 0.030 -0.002 0.001 -0.015
C116 0.047 0.031 0.032 0.002 0.005 -0.016
C117 0.057 0.045 0.039 -0.001 0.010 -0.017
C118 0.072 0.038 0.053 -0.010 0.003 -0.007
C119 0.049 0.037 0.050 -0.005 -0.005 -0.001
C120 0.052 0.034 0.041 0.000 0.007 -0.006
C121 0.033 0.016 0.026 -0.004 0.003 0.001
C122 0.039 0.031 0.044 -0.004 0.003 0.004
C123 0.045 0.032 0.069 -0.003 0.021 0.002
C124 0.074 0.041 0.067 -0.009 0.034 -0.014
C125 0.064 0.028 0.033 0.003 0.004 -0.011
C126 0.054 0.029 0.032 -0.008 0.007 -0.012
C127 0.023 0.028 0.038 0.001 -0.008 -0.006
C128 0.030 0.028 0.036 -0.007 -0.003 -0.009
C129 0.031 0.050 0.037 0.001 0.003 -0.008
C130 0.047 0.042 0.058 0.000 -0.006 -0.015
C131 0.042 0.037 0.045 -0.008 -0.009 -0.009
C132 0.037 0.031 0.041 -0.002 -0.007 -0.017
C133 0.057 0.098 0.078 0.033 0.001 -0.011
C134 0.057 0.098 0.078 0.033 0.001 -0.011
C135 0.057 0.098 0.078 0.033 0.001 -0.011
C136 0.057 0.098 0.078 0.033 0.001 -0.011
C137 0.057 0.098 0.078 0.033 0.001 -0.011
C138 0.057 0.098 0.078 0.033 0.001 -0.011
C139 0.099 0.137 0.098 0.024 0.012 -0.014
C140 0.099 0.137 0.098 0.024 0.012 -0.014
C141 0.099 0.137 0.098 0.024 0.012 -0.014
C142 0.099 0.137 0.098 0.024 0.012 -0.014
C143 0.099 0.137 0.098 0.024 0.012 -0.014
C144 0.099 0.137 0.098 0.024 0.012 -0.014
C145 0.072 0.072 0.080 -0.009 -0.022 -0.013
C146 0.203 0.103 0.091 0.014 -0.051 -0.038
C147 0.189 0.095 0.092 0.007 -0.040 -0.036
C148 0.057 0.085 0.099 0.017 0.001 -0.024
C149 0.111 0.095 0.105 -0.002 0.008 -0.033
C150 0.085 0.086 0.103 0.008 -0.012 -0.021
C151 0.091 0.126 0.120 0.021 -0.001 -0.020
C152 0.091 0.126 0.120 0.021 -0.001 -0.020
C153 0.091 0.126 0.120 0.021 -0.001 -0.020
C154 0.091 0.126 0.120 0.021 -0.001 -0.020
C155 0.103 0.192 0.107 0.039 -0.045 -0.014
C156 0.112 0.202 0.146 0.030 -0.066 -0.010
C157 0.108 0.078 0.060 -0.005 -0.019 -0.028
C158 0.121 0.125 0.094 -0.009 -0.036 -0.032
C159 0.141 0.115 0.102 -0.014 -0.014 -0.017
C160 0.123 0.107 0.109 -0.007 -0.008 -0.037
C161 0.148 0.123 0.130 -0.024 0.018 -0.061
C162 0.135 0.184 0.110 -0.002 0.032 -0.027
C163 0.073 0.078 0.082 -0.010 -0.003 -0.018
C164 0.104 0.171 0.155 0.050 0.003 0.020
C165 0.097 0.157 0.094 0.008 0.017 0.015
C166 0.083 0.147 0.124 -0.011 -0.005 -0.054
C167 0.091 0.102 0.089 -0.002 -0.014 -0.034
C168 0.137 0.094 0.089 0.011 -0.010 -0.027
C169 0.087 0.080 0.090 -0.012 -0.015 -0.021
C170 0.069 0.061 0.073 -0.007 -0.008 -0.015
C171 0.058 0.057 0.082 -0.013 -0.014 -0.027
C172 0.072 0.059 0.090 -0.001 -0.006 -0.030
C173 0.074 0.064 0.078 -0.019 -0.009 -0.027
C174 0.088 0.076 0.087 -0.007 0.003 -0.020
C175 0.091 0.084 0.106 0.013 -0.003 -0.045
C176 0.085 0.062 0.095 -0.010 0.012 -0.041
P1 0.034 0.043 0.029 0.004 -0.006 -0.018
P2 0.036 0.029 0.026 -0.002 -0.003 -0.015
P3 0.068 0.093 0.073 0.011 -0.026 -0.028
P4 0.073 0.109 0.076 0.027 -0.013 -0.038
N61 0.050 0.050 0.050 0.000 0.000 0.000

loop_
_atom_type_symbol
_atom_type_description
_atom_type_scat_dispersion_real
_atom_type_scat_dispersion_imag
_atom_type_scat_source
C C 0.0033 0.0016 'International Tables Vol C Tables 4.2.6.8 and 6.1.1.4'
N N 0.0061 0.0033 'International Tables Vol C Tables 4.2.6.8 and 6.1.1.4'
O O 0.0106 0.0060 'International Tables Vol C Tables 4.2.6.8 and 6.1.1.4'
P P 0.1023 0.0942 'International Tables Vol C Tables 4.2.6.8 and 6.1.1.4'
Co Co 0.3494 0.9721 'International Tables Vol C Tables 4.2.6.8 and 6.1.1.4'
H H 0.0000 0.0000 'International Tables Vol C Tables 4.2.6.8 and 6.1.1.4'

loop_
_geom_angle_atom_site_label_1
_geom_angle_atom_site_label_2
_geom_angle_atom_site_label_3
_geom_angle
_geom_angle_site_symmetry_1
_geom_angle_site_symmetry_3
_geom_angle_publ_flag
O34 Co1 O1 96.5(5) . . ?
O34 Co1 N58 86.7(5) . . ?
O1 Co1 N58 87.9(5) . . ?
O34 Co1 N4 87.9(5) . . ?
O1 Co1 N4 87.5(5) . . ?
N58 Co1 N4 172.4(6) . . ?
O34 Co1 N56 83.6(5) . . ?
O1 Co1 N56 178.9(6) . . ?
N58 Co1 N56 93.3(6) . . ?
N4 Co1 N56 91.4(6) . . ?
O34 Co1 N2 177.6(6) . . ?
O1 Co1 N2 83.3(5) . . ?
N58 Co1 N2 91.0(6) . . ?
N4 Co1 N2 94.5(6) . . ?
N56 Co1 N2 96.7(6) . . ?
N9 Co2 O4 87.5(5) . . ?
N9 Co2 O1 90.2(6) . . ?
O4 Co2 O1 94.8(5) . . ?
N9 Co2 N3 176.4(6) . . ?
O4 Co2 N3 89.7(5) . . ?
O1 Co2 N3 87.7(5) . . ?
N9 Co2 N1 90.6(6) . . ?
O4 Co2 N1 178.0(5) . . ?
O1 Co2 N1 84.4(5) . . ?
N3 Co2 N1 92.1(6) . . ?
N9 Co2 N7 92.8(6) . . ?
O4 Co2 N7 83.2(5) . . ?
O1 Co2 N7 176.3(5) . . ?
N3 Co2 N7 89.2(6) . . ?
N1 Co2 N7 97.7(6) . . ?
N8 Co3 O4 87.3(5) . . ?
N8 Co3 O7 90.8(6) . . ?
O4 Co3 O7 97.7(4) . . ?
N8 Co3 N14 173.6(6) . . ?
O4 Co3 N14 88.4(5) . . ?
O7 Co3 N14 85.1(5) . . ?
N8 Co3 N6 93.0(6) . . ?
O4 Co3 N6 82.5(5) . . ?
O7 Co3 N6 176.3(6) . . ?
N14 Co3 N6 91.2(6) . . ?
N8 Co3 N12 90.0(6) . . ?
O4 Co3 N12 176.7(5) . . ?
O7 Co3 N12 84.1(5) . . ?
N14 Co3 N12 94.5(6) . . ?
N6 Co3 N12 95.8(6) . . ?
N13 Co4 N19 171.2(6) . . ?
N13 Co4 N11 95.2(6) . . ?
N19 Co4 N11 91.7(6) . . ?
N13 Co4 O10 86.8(5) . . ?
N19 Co4 O10 86.4(6) . . ?
N11 Co4 O10 178.0(5) . . ?
N13 Co4 O7 86.1(5) . . ?
N19 Co4 O7 89.3(6) . . ?
N11 Co4 O7 82.5(5) . . ?
O10 Co4 O7 98.0(5) . . ?
N13 Co4 N17 90.3(6) . . ?
N19 Co4 N17 94.5(7) . . ?
N11 Co4 N17 95.6(6) . . ?
O10 Co4 N17 84.1(5) . . ?
O7 Co4 N17 175.7(6) . . ?
O13 Co5 O10 93.5(5) . . ?
O13 Co5 N22 83.5(6) . . ?
O10 Co5 N22 175.4(8) . . ?
O13 Co5 N24 88.9(7) . . ?
O10 Co5 N24 89.3(6) . . ?
N22 Co5 N24 94.0(8) . . ?
O13 Co5 N16 176.2(7) . . ?
O10 Co5 N16 87.2(5) . . ?
N22 Co5 N16 96.1(6) . . ?
N24 Co5 N16 87.4(7) . . ?
O13 Co5 N18 89.9(7) . . ?
O10 Co5 N18 85.5(6) . . ?
N22 Co5 N18 91.0(8) . . ?
N24 Co5 N18 174.6(6) . . ?
N16 Co5 N18 93.9(7) . . ?
N29 Co6 O16 85.4(6) . . ?
N29 Co6 O13 90.3(7) . . ?
O16 Co6 O13 91.3(6) . . ?
N29 Co6 N23 178.2(7) . . ?
O16 Co6 N23 93.9(6) . . ?
O13 Co6 N23 88.1(6) . . ?
N29 Co6 N27 93.0(8) . . ?
O16 Co6 N27 86.3(7) . . ?
O13 Co6 N27 175.8(7) . . ?
N23 Co6 N27 88.6(8) . . ?
N29 Co6 N21 88.6(8) . . ?
O16 Co6 N21 172.3(8) . . ?
O13 Co6 N21 83.8(7) . . ?
N23 Co6 N21 92.0(7) . . ?
N27 Co6 N21 98.9(8) . . ?
O16 Co7 O19 92.0(9) . . ?
O16 Co7 N28 85.1(6) . . ?
O19 Co7 N28 91.7(9) . . ?
O16 Co7 N32 173.5(8) . . ?
O19 Co7 N32 84.3(10) . . ?
N28 Co7 N32 89.7(7) . . ?
O16 Co7 N26 87.2(7) . . ?
O19 Co7 N26 175.6(9) . . ?
N28 Co7 N26 92.6(8) . . ?
N32 Co7 N26 96.9(7) . . ?
O16 Co7 N34 91.8(6) . . ?
O19 Co7 N34 87.8(8) . . ?
N28 Co7 N34 176.9(6) . . ?
N32 Co7 N34 93.3(7) . . ?
N26 Co7 N34 87.8(8) . . ?
O19 Co8 N39 90.9(9) . . ?
O19 Co8 O22 93.8(9) . . ?
N39 Co8 O22 86.9(6) . . ?
O19 Co8 N37 174.9(9) . . ?
N39 Co8 N37 94.1(7) . . ?
O22 Co8 N37 85.4(5) . . ?
O19 Co8 N31 84.5(9) . . ?
N39 Co8 N31 90.9(7) . . ?
O22 Co8 N31 177.2(7) . . ?
N37 Co8 N31 96.5(6) . . ?
O19 Co8 N33 86.9(9) . . ?
N39 Co8 N33 176.4(6) . . ?
O22 Co8 N33 90.4(6) . . ?
N37 Co8 N33 88.0(7) . . ?
N31 Co8 N33 91.7(7) . . ?
N44 Co9 O25 87.0(5) . . ?
N44 Co9 N38 172.1(6) . . ?
O25 Co9 N38 89.5(5) . . ?
N44 Co9 O22 87.5(6) . . ?
O25 Co9 O22 97.9(5) . . ?
N38 Co9 O22 85.9(6) . . ?
N44 Co9 N42 96.2(6) . . ?
O25 Co9 N42 84.2(5) . . ?
N38 Co9 N42 90.5(6) . . ?
O22 Co9 N42 175.8(5) . . ?
N44 Co9 N36 89.7(6) . . ?
O25 Co9 N36 176.5(5) . . ?
N38 Co9 N36 93.9(6) . . ?
O22 Co9 N36 83.2(6) . . ?
N42 Co9 N36 94.8(6) . . ?
N43 Co10 O28 88.6(5) . . ?
N43 Co10 N47 89.8(6) . . ?
O28 Co10 N47 82.6(5) . . ?
N43 Co10 N49 173.4(6) . . ?
O28 Co10 N49 86.5(5) . . ?
N47 Co10 N49 93.9(6) . . ?
N43 Co10 O25 86.9(5) . . ?
O28 Co10 O25 97.9(4) . . ?
N47 Co10 O25 176.7(6) . . ?
N49 Co10 O25 89.4(5) . . ?
N43 Co10 N41 94.4(6) . . ?
O28 Co10 N41 176.8(5) . . ?
N47 Co10 N41 96.3(6) . . ?
N49 Co10 N41 90.6(6) . . ?
O25 Co10 N41 83.4(5) . . ?
O28 Co11 O31 94.3(5) . . ?
O28 Co11 N48 87.2(5) . . ?
O31 Co11 N48 90.6(6) . . ?
O28 Co11 N54 90.6(5) . . ?
O31 Co11 N54 87.4(5) . . ?
N48 Co11 N54 176.9(6) . . ?
O28 Co11 N46 84.6(5) . . ?
O31 Co11 N46 177.1(5) . . ?
N48 Co11 N46 92.0(6) . . ?
N54 Co11 N46 90.0(6) . . ?
O28 Co11 N52 175.4(5) . . ?
O31 Co11 N52 83.2(5) . . ?
N48 Co11 N52 89.0(6) . . ?
N54 Co11 N52 93.1(6) . . ?
N46 Co11 N52 98.2(6) . . ?
O31 Co12 N59 90.4(5) . . ?
O31 Co12 O34 94.9(5) . . ?
N59 Co12 O34 85.3(6) . . ?
O31 Co12 N53 88.4(5) . . ?
N59 Co12 N53 174.1(6) . . ?
O34 Co12 N53 89.0(5) . . ?
O31 Co12 N51 82.9(5) . . ?
N59 Co12 N51 91.7(6) . . ?
O34 Co12 N51 176.3(6) . . ?
N53 Co12 N51 93.9(6) . . ?
O31 Co12 N57 176.2(6) . . ?
N59 Co12 N57 93.3(6) . . ?
O34 Co12 N57 85.6(5) . . ?
N53 Co12 N57 87.8(6) . . ?
N51 Co12 N57 96.8(5) . . ?
Co1 O1 Co2 109.2(5) . . ?
Co3 O4 Co2 110.4(5) . . ?
Co3 O7 Co4 109.2(6) . . ?
Co5 O10 Co4 108.8(5) . . ?
Co5 O13 Co6 109.9(7) . . ?
Co6 O16 Co7 110.5(6) . . ?
Co8 O19 Co7 110.0(16) . . ?
Co8 O22 Co9 109.4(5) . . ?
Co9 O25 Co10 109.1(5) . . ?
Co10 O28 Co11 110.6(5) . . ?
Co12 O31 Co11 110.2(5) . . ?
Co1 O34 Co12 109.9(5) . . ?
C169 O37 C172 109.6(10) . . ?
C176 O38 C173 108.0(19) . . ?
C1 N1 N2 108.8(15) . . ?
C1 N1 Co2 133.1(13) . . ?
N2 N1 Co2 116.5(10) . . ?
C3 N2 N1 107.3(14) . . ?
C3 N2 Co1 135.2(13) . . ?
N1 N2 Co1 117.1(9) . . ?
C6 N3 N4 109.9(14) . . ?
C6 N3 Co2 132.0(11) . . ?
N4 N3 Co2 116.9(11) . . ?
C8 N4 N3 109.8(14) . . ?
C8 N4 Co1 131.6(12) . . ?
N3 N4 Co1 117.6(11) . . ?
O3 N5 O2 123.8(14) . . ?
O3 N5 C7 119.3(15) . . ?
O2 N5 C7 116.9(15) . . ?
C9 N6 N7 107.9(14) . . ?
C9 N6 Co3 133.5(12) . . ?
N7 N6 Co3 117.8(10) . . ?
C11 N7 N6 108.5(15) . . ?
C11 N7 Co2 133.9(13) . . ?
N6 N7 Co2 115.9(10) . . ?
C14 N8 N9 106.3(14) . . ?
C14 N8 Co3 134.0(13) . . ?
N9 N8 Co3 119.0(10) . . ?
C16 N9 N8 108.0(15) . . ?
C16 N9 Co2 135.4(14) . . ?
N8 N9 Co2 116.3(11) . . ?
C17 N11 N12 109.1(15) . . ?
C17 N11 Co4 133.9(12) . . ?
N12 N11 Co4 116.7(10) . . ?
C19 N12 N11 108.5(15) . . ?
C19 N12 Co3 131.2(13) . . ?
N11 N12 Co3 118.0(10) . . ?
C22 N13 N14 110.5(14) . . ?
C22 N13 Co4 125.9(11) . . ?
N14 N13 Co4 117.8(11) . . ?
C24 N14 N13 108.3(14) . . ?
C24 N14 Co3 132.0(12) . . ?
N13 N14 Co3 117.5(11) . . ?
O8 N15 O9 124.3(15) . . ?
O8 N15 C23 119.0(15) . . ?
O9 N15 C23 116.7(15) . . ?
C25 N16 N17 106.6(15) . . ?
C25 N16 Co5 136.2(13) . . ?
N17 N16 Co5 115.7(11) . . ?
C27 N17 N16 108.6(15) . . ?
C27 N17 Co4 133.8(13) . . ?
N16 N17 Co4 117.1(11) . . ?
C30 N18 N19 109.2(18) . . ?
C30 N18 Co5 133.6(15) . . ?
N19 N18 Co5 116.5(12) . . ?
C32 N19 N18 108.2(16) . . ?
C32 N19 Co4 132.7(15) . . ?
N18 N19 Co4 117.7(13) . . ?
O11 N20 O12 124(2) . . ?
O11 N20 C31 117(3) . . ?
O12 N20 C31 119(2) . . ?
C33 N21 N22 107.1(17) . . ?
C33 N21 Co6 133.6(15) . . ?
N22 N21 Co6 116.4(10) . . ?
C35 N22 N21 108.3(15) . . ?
C35 N22 Co5 135.8(15) . . ?
N21 N22 Co5 115.9(10) . . ?
C38 N23 N24 109.0(17) . . ?
C38 N23 Co6 135.8(14) . . ?
N24 N23 Co6 115.2(14) . . ?
C40 N24 N23 108.1(18) . . ?
C40 N24 Co5 134.1(14) . . ?
N23 N24 Co5 117.6(14) . . ?
O15 N25 O14 121(3) . . ?
O15 N25 C39 119(2) . . ?
O14 N25 C39 119(3) . . ?
C41 N26 N27 107.4(19) . . ?
C41 N26 Co7 134.9(16) . . ?
N27 N26 Co7 116.4(14) . . ?
C43 N27 N26 109.9(19) . . ?
C43 N27 Co6 133.2(15) . . ?
N26 N27 Co6 116.0(14) . . ?
C46 N28 N29 109.2(18) . . ?
C46 N28 Co7 135.0(14) . . ?
N29 N28 Co7 115.7(13) . . ?
C48 N29 N28 108.3(18) . . ?
C48 N29 Co6 133.2(14) . . ?
N28 N29 Co6 118.4(14) . . ?
O17 N30 O18 123(2) . . ?
O17 N30 C47 119(2) . . ?
O18 N30 C47 118(2) . . ?
C49 N31 N32 108.3(14) . . ?
C49 N31 Co8 133.8(14) . . ?
N32 N31 Co8 116.6(11) . . ?
C51 N32 N31 108.4(15) . . ?
C51 N32 Co7 132.6(13) . . ?
N31 N32 Co7 117.8(10) . . ?
C54 N33 N34 105.8(17) . . ?
C54 N33 Co8 134.7(13) . . ?
N34 N33 Co8 119.0(14) . . ?
C56 N34 N33 109.3(18) . . ?
C56 N34 Co7 136.4(16) . . ?
N33 N34 Co7 114.2(15) . . ?
O20 N35 O21 122(2) . . ?
O20 N35 C55 119(2) . . ?
O21 N35 C55 118(2) . . ?
C57 N36 N37 110.0(14) . . ?
C57 N36 Co9 131.7(13) . . ?
N37 N36 Co9 117.3(11) . . ?
C59 N37 N36 106.1(14) . . ?
C59 N37 Co8 136.4(13) . . ?
N36 N37 Co8 116.3(10) . . ?
C62 N38 N39 108.1(14) . . ?
C62 N38 Co9 132.6(11) . . ?
N39 N38 Co9 118.7(12) . . ?
C64 N39 N38 108.6(16) . . ?
C64 N39 Co8 134.5(14) . . ?
N38 N39 Co8 116.4(11) . . ?
O23 N40 O24 123.0(19) . . ?
O23 N40 C63 119.8(18) . . ?
O24 N40 C63 117(2) . . ?
C65 N41 N42 107.8(12) . . ?
C65 N41 Co10 133.9(11) . . ?
N42 N41 Co10 117.7(10) . . ?
C67 N42 N41 108.8(13) . . ?
C67 N42 Co9 134.6(11) . . ?
N41 N42 Co9 116.0(9) . . ?
C70 N43 N44 106.3(14) . . ?
C70 N43 Co10 133.2(12) . . ?
N44 N43 Co10 118.0(10) . . ?
C72 N44 N43 109.0(14) . . ?
C72 N44 Co9 133.8(12) . . ?
N43 N44 Co9 115.9(11) . . ?
O26 N45 O27 124.1(19) . . ?
O26 N45 C71 117.7(18) . . ?
O27 N45 C71 118.1(17) . . ?
C73 N46 N47 107.7(14) . . ?
C73 N46 Co11 135.0(11) . . ?
N47 N46 Co11 115.3(9) . . ?
C75 N47 N46 107.3(13) . . ?
C75 N47 Co10 134.2(12) . . ?
N46 N47 Co10 118.0(10) . . ?
N49 N48 C78 108.5(13) . . ?
N49 N48 Co11 117.3(11) . . ?
C78 N48 Co11 133.6(12) . . ?
C80 N49 N48 106.4(14) . . ?
C80 N49 Co10 135.5(11) . . ?
N48 N49 Co10 117.8(10) . . ?
O30 N50 O29 127(2) . . ?
O30 N50 C79 119.3(18) . . ?
O29 N50 C79 114.0(17) . . ?
C81 N51 N52 108.5(14) . . ?
C81 N51 Co12 135.3(13) . . ?
N52 N51 Co12 115.7(10) . . ?
C83 N52 N51 108.7(14) . . ?
C83 N52 Co11 132.2(13) . . ?
N51 N52 Co11 117.4(10) . . ?
C86 N53 N54 108.7(13) . . ?
C86 N53 Co12 134.0(11) . . ?
N54 N53 Co12 116.9(10) . . ?
C88 N54 N53 108.3(13) . . ?
C88 N54 Co11 134.6(11) . . ?
N53 N54 Co11 117.1(10) . . ?
O33 N55 O32 123.4(19) . . ?
O33 N55 C87 119.4(17) . . ?
O32 N55 C87 117.2(17) . . ?
C89 N56 N57 108.4(14) . . ?
C89 N56 Co1 133.1(12) . . ?
N57 N56 Co1 118.3(10) . . ?
C91 N57 N56 109.3(13) . . ?
C91 N57 Co12 133.4(12) . . ?
N56 N57 Co12 115.4(10) . . ?
C94 N58 N59 108.9(14) . . ?
C94 N58 Co1 132.2(14) . . ?
N59 N58 Co1 117.1(11) . . ?
C96 N59 N58 109.1(14) . . ?
C96 N59 Co12 133.2(13) . . ?
N58 N59 Co12 117.4(10) . . ?
O36 N60 O35 126(2) . . ?
O36 N60 C95 116.3(19) . . ?
O35 N60 C95 118.0(19) . . ?
O39 N62 O40 107.3(8) . . ?
P1 N63 P2 133.0(9) . . ?
P3 N64 P4 143(2) . . ?
N1 C1 C2 108.2(19) . . ?
N1 C1 C4 124(2) . . ?
C2 C1 C4 128(2) . . ?
C3 C2 C1 105.2(17) . . ?
N2 C3 C2 110.5(17) . . ?
N2 C3 C5 124.6(18) . . ?
C2 C3 C5 124.8(18) . . ?
N3 C6 C7 106.3(14) . . ?
C6 C7 C8 107.3(14) . . ?
C6 C7 N5 126.2(16) . . ?
C8 C7 N5 126.2(15) . . ?
N4 C8 C7 106.7(14) . . ?
N6 C9 C10 108.6(16) . . ?
N6 C9 C12 124.8(17) . . ?
C10 C9 C12 126.5(18) . . ?
C11 C10 C9 106.2(16) . . ?
N7 C11 C10 108.8(16) . . ?
N7 C11 C13 124.7(18) . . ?
C10 C11 C13 126.4(17) . . ?
N8 C14 C15 109.8(17) . . ?
C16 C15 C14 106.3(18) . . ?
C16 C15 N61 126.9(17) . . ?
C14 C15 N61 126.8(16) . . ?
N9 C16 C15 109.5(18) . . ?
N11 C17 C18 107.6(18) . . ?
N11 C17 C21 123.8(18) . . ?
C18 C17 C21 129(2) . . ?
C17 C18 C19 108(2) . . ?
N12 C19 C18 107.2(17) . . ?
N12 C19 C20 126.6(18) . . ?
C18 C19 C20 126.0(19) . . ?
N13 C22 C23 106.5(15) . . ?
C24 C23 N15 129.7(16) . . ?
C24 C23 C22 105.5(15) . . ?
N15 C23 C22 124.6(15) . . ?
N14 C24 C23 109.1(15) . . ?
N16 C25 C26 108.7(18) . . ?
N16 C25 C28 125.0(19) . . ?
C26 C25 C28 126(2) . . ?
C25 C26 C27 108(2) . . ?
N17 C27 C26 108.1(17) . . ?
N17 C27 C29 123.9(18) . . ?
C26 C27 C29 127.9(19) . . ?
N18 C30 C31 107.5(19) . . ?
C30 C31 C32 107(2) . . ?
C30 C31 N20 126(2) . . ?
C32 C31 N20 127(3) . . ?
N19 C32 C31 108(2) . . ?
N21 C33 C34 109(2) . . ?
N21 C33 C36 124(2) . . ?
C34 C33 C36 126(3) . . ?
C33 C34 C35 107(3) . . ?
N22 C35 C34 108(2) . . ?
N22 C35 C37 125(2) . . ?
C34 C35 C37 126(2) . . ?
N23 C38 C39 105.8(19) . . ?
N25 C39 C38 125(2) . . ?
N25 C39 C40 128(2) . . ?
C38 C39 C40 107(2) . . ?
N24 C40 C39 109.5(18) . . ?
N26 C41 C42 111(2) . . ?
N26 C41 C44 127(2) . . ?
C42 C41 C44 122(2) . . ?
C41 C42 C43 105(2) . . ?
N27 C43 C42 107(2) . . ?
N27 C43 C45 125(2) . . ?
C42 C43 C45 128(2) . . ?
N28 C46 C47 107.0(18) . . ?
C48 C47 C46 108(2) . . ?
C48 C47 N30 127(2) . . ?
C46 C47 N30 125(2) . . ?
N29 C48 C47 108(2) . . ?
N31 C49 C50 108.3(17) . . ?
N31 C49 C52 125.6(18) . . ?
C50 C49 C52 126.0(18) . . ?
C51 C50 C49 106.3(17) . . ?
N32 C51 C50 108.5(18) . . ?
N32 C51 C53 124.3(18) . . ?
C50 C51 C53 127.2(18) . . ?
N33 C54 C55 109.0(18) . . ?
C54 C55 C56 108(2) . . ?
C54 C55 N35 126(2) . . ?
C56 C55 N35 126(2) . . ?
N34 C56 C55 108(2) . . ?
N36 C57 C58 106.7(17) . . ?
N36 C57 C60 125.9(17) . . ?
C58 C57 C60 127.3(18) . . ?
C59 C58 C57 107.7(18) . . ?
N37 C59 C58 109.3(17) . . ?
N37 C59 C61 123.4(17) . . ?
C58 C59 C61 126.8(19) . . ?
N38 C62 C63 107.0(16) . . ?
C64 C63 C62 108.4(17) . . ?
C64 C63 N40 126.7(18) . . ?
C62 C63 N40 125.0(18) . . ?
N39 C64 C63 107.8(17) . . ?
N41 C65 C66 107.0(14) . . ?
N41 C65 C68 123.3(15) . . ?
C66 C65 C68 129.7(16) . . ?
C67 C66 C65 108.8(15) . . ?
N42 C67 C66 107.7(14) . . ?
N42 C67 C69 124.9(16) . . ?
C66 C67 C69 127.3(16) . . ?
N43 C70 C71 109.8(16) . . ?
C70 C71 C72 107.2(17) . . ?
C70 C71 N45 127.1(17) . . ?
C72 C71 N45 125.7(18) . . ?
N44 C72 C71 107.7(16) . . ?
N46 C73 C74 110.7(16) . . ?
N46 C73 C76 124.3(17) . . ?
C74 C73 C76 124.9(18) . . ?
C73 C74 C75 105.0(17) . . ?
N47 C75 C74 109.2(16) . . ?
N47 C75 C77 124.1(16) . . ?
C74 C75 C77 126.5(18) . . ?
C79 C78 N48 108.1(16) . . ?
C78 C79 C80 106.7(17) . . ?
C78 C79 N50 126.5(17) . . ?
C80 C79 N50 126.8(16) . . ?
N49 C80 C79 110.3(14) . . ?
N51 C81 C82 108.4(18) . . ?
N51 C81 C84 122.8(19) . . ?
C82 C81 C84 129(2) . . ?
C81 C82 C83 106.7(19) . . ?
N52 C83 C82 107.6(17) . . ?
N52 C83 C85 127.2(18) . . ?
C82 C83 C85 125.1(19) . . ?
N53 C86 C87 108.5(14) . . ?
C86 C87 C88 106.9(16) . . ?
C86 C87 N55 126.4(15) . . ?
C88 C87 N55 126.7(17) . . ?
N54 C88 C87 107.5(16) . . ?
N56 C89 C90 106.2(15) . . ?
N56 C89 C92 125.1(16) . . ?
C90 C89 C92 128.7(16) . . ?
C91 C90 C89 108.3(16) . . ?
N57 C91 C90 107.6(17) . . ?
N57 C91 C93 125.2(17) . . ?
C90 C91 C93 126.9(18) . . ?
N58 C94 C95 108.1(18) . . ?
C94 C95 C96 107.2(18) . . ?
C94 C95 N60 126.0(19) . . ?
C96 C95 N60 126.8(19) . . ?
N59 C96 C95 106.5(18) . . ?
C98 C97 C102 120.0 . . ?
C98 C97 P1 121.0 . . ?
C102 C97 P1 119.0 . . ?
C99 C98 C97 120.0 . . ?
C98 C99 C100 120.0 . . ?
C101 C100 C99 120.0 . . ?
C100 C101 C102 120.0 . . ?
C101 C102 C97 120.0 . . ?
C104 C103 C108 120.0 . . ?
C104 C103 P1 117.9 . . ?
C108 C103 P1 122.0 . . ?
C103 C104 C105 120.0 . . ?
C106 C105 C104 120.0 . . ?
C107 C106 C105 120.0 . . ?
C106 C107 C108 120.0 . . ?
C103 C108 C107 120.0 . . ?
C110 C109 C114 120.0 . . ?
C110 C109 P1 122.7 . . ?
C114 C109 P1 117.2 . . ?
C109 C110 C111 120.0 . . ?
C112 C111 C110 120.0 . . ?
C113 C112 C111 120.0 . . ?
C112 C113 C114 120.0 . . ?
C113 C114 C109 120.0 . . ?
C120 C115 C116 120.0 . . ?
C120 C115 P2 121.5 . . ?
C116 C115 P2 118.5 . . ?
C117 C116 C115 120.0 . . ?
C116 C117 C118 120.0 . . ?
C119 C118 C117 120.0 . . ?
C118 C119 C120 120.0 . . ?
C115 C120 C119 120.0 . . ?
C126 C121 C122 120.0 . . ?
C126 C121 P2 121.4 . . ?
C122 C121 P2 118.1 . . ?
C121 C122 C123 120.0 . . ?
C124 C123 C122 120.0 . . ?
C123 C124 C125 120.0 . . ?
C126 C125 C124 120.0 . . ?
C121 C126 C125 120.0 . . ?
C132 C127 C128 120.0 . . ?
C132 C127 P2 121.5 . . ?
C128 C127 P2 118.2 . . ?
C129 C128 C127 120.0 . . ?
C128 C129 C130 120.0 . . ?
C131 C130 C129 120.0 . . ?
C130 C131 C132 120.0 . . ?
C127 C132 C131 120.0 . . ?
C134 C133 C138 120.0 . . ?
C134 C133 P3 121.0 . . ?
C138 C133 P3 118.8 . . ?
C133 C134 C135 120.0 . . ?
C136 C135 C134 120.0 . . ?
C137 C136 C135 120.0 . . ?
C136 C137 C138 120.0 . . ?
C133 C138 C137 120.0 . . ?
C140 C139 C144 120.0 . . ?
C140 C139 P3 122.0 . . ?
C144 C139 P3 118.0 . . ?
C139 C140 C141 120.0 . . ?
C142 C141 C140 120.0 . . ?
C141 C142 C143 120.0 . . ?
C144 C143 C142 120.0 . . ?
C139 C144 C143 120.0 . . ?
C146 C145 C150 120.0 . . ?
C146 C145 P3 121.4 . . ?
C150 C145 P3 118.5 . . ?
C145 C146 C147 120.0 . . ?
C148 C147 C146 120.0 . . ?
C149 C148 C147 120.0 . . ?
C148 C149 C150 120.0 . . ?
C149 C150 C145 120.0 . . ?
C152 C151 C156 120.0 . . ?
C152 C151 P4 115.1 . . ?
C156 C151 P4 122.7 . . ?
C151 C152 C153 120.0 . . ?
C154 C153 C152 120.0 . . ?
C155 C154 C153 120.0 . . ?
C154 C155 C156 120.0 . . ?
C151 C156 C155 120.0 . . ?
C158 C157 C162 120.0 . . ?
C158 C157 P4 119.6 . . ?
C162 C157 P4 120.3 . . ?
C159 C158 C157 120.0 . . ?
C158 C159 C160 120.0 . . ?
C161 C160 C159 120.0 . . ?
C162 C161 C160 120.0 . . ?
C161 C162 C157 120.0 . . ?
C168 C163 C164 120.0 . . ?
C168 C163 P4 122.4 . . ?
C164 C163 P4 117.4 . . ?
C165 C164 C163 120.0 . . ?
C164 C165 C166 120.0 . . ?
C167 C166 C165 120.0 . . ?
C166 C167 C168 120.0 . . ?
C163 C168 C167 120.0 . . ?
O37 C169 C170 108.3(6) . . ?
C169 C170 C171 105.6 . . ?
C172 C171 C170 104.0 . . ?
O37 C172 C171 108.3(7) . . ?
O38 C173 C174 100.5(11) . . ?
C175 C174 C173 100.9 . . ?
C176 C175 C174 109.4 . . ?
O38 C176 C175 99.3(11) . . ?
N63 P1 C97 109.6(6) . . ?
N63 P1 C109 113.9(5) . . ?
C97 P1 C109 109.9 . . ?
N63 P1 C103 109.5(6) . . ?
C97 P1 C103 104.8 . . ?
C109 P1 C103 108.7 . . ?
N63 P2 C121 110.3(6) . . ?
N63 P2 C127 114.3(5) . . ?
C121 P2 C127 110.5 . . ?
N63 P2 C115 109.3(5) . . ?
C121 P2 C115 105.4 . . ?
C127 P2 C115 106.5 . . ?
N64 P3 C133 112.6(11) . . ?
N64 P3 C139 112.8(14) . . ?
C133 P3 C139 102.8 . . ?
N64 P3 C145 111.2(9) . . ?
C133 P3 C145 111.2 . . ?
C139 P3 C145 105.9 . . ?
N64 P4 C151 110.4(9) . . ?
N64 P4 C163 118.0(10) . . ?
C151 P4 C163 109.5 . . ?
N64 P4 C157 107.9(13) . . ?
C151 P4 C157 105.5 . . ?
C163 P4 C157 104.7 . . ?
O42 N65 O41 123.3(10) . . ?
O6 N61 O5 124.8(14) . . ?
O6 N61 C15 116.6(13) . . ?
O5 N61 C15 118.5(12) . . ?

loop_
_geom_bond_atom_site_label_1
_geom_bond_atom_site_label_2
_geom_bond_distance
_geom_bond_site_symmetry_2
_geom_bond_publ_flag
O41 N65 1.35(2) . ?
Co1 O34 1.898(11) . ?
Co1 O1 1.907(11) . ?
Co1 N58 1.913(14) . ?
Co1 N4 1.917(14) . ?
Co1 N56 1.921(14) . ?
Co1 N2 1.924(14) . ?
Co2 N9 1.898(15) . ?
Co2 O4 1.911(10) . ?
Co2 O1 1.918(11) . ?
Co2 N3 1.926(14) . ?
Co2 N1 1.927(13) . ?
Co2 N7 1.936(14) . ?
Co3 N8 1.882(14) . ?
Co3 O4 1.894(10) . ?
Co3 O7 1.909(11) . ?
Co3 N14 1.914(15) . ?
Co3 N6 1.922(14) . ?
Co3 N12 1.924(14) . ?
Co4 N13 1.913(14) . ?
Co4 N19 1.917(15) . ?
Co4 N11 1.921(15) . ?
Co4 O10 1.927(11) . ?
Co4 O7 1.933(12) . ?
Co4 N17 1.939(15) . ?
Co5 O13 1.890(12) . ?
Co5 O10 1.904(10) . ?
Co5 N22 1.916(14) . ?
Co5 N24 1.920(19) . ?
Co5 N16 1.923(16) . ?
Co5 N18 1.939(18) . ?
Co6 N29 1.883(19) . ?
Co6 O16 1.894(13) . ?
Co6 O13 1.909(13) . ?
Co6 N23 1.926(18) . ?
Co6 N27 1.95(2) . ?
Co6 N21 1.972(15) . ?
Co7 O16 1.894(12) . ?
Co7 O19 1.91(3) . ?
Co7 N28 1.917(18) . ?
Co7 N32 1.920(14) . ?
Co7 N26 1.931(18) . ?
Co7 N34 1.935(19) . ?
Co8 O19 1.90(3) . ?
Co8 N39 1.908(16) . ?
Co8 O22 1.913(10) . ?
Co8 N37 1.916(15) . ?
Co8 N31 1.919(14) . ?
Co8 N33 1.925(18) . ?
Co9 N44 1.898(15) . ?
Co9 O25 1.909(11) . ?
Co9 N38 1.916(14) . ?
Co9 O22 1.919(11) . ?
Co9 N42 1.930(14) . ?
Co9 N36 1.942(13) . ?
Co10 N43 1.891(14) . ?
Co10 O28 1.900(10) . ?
Co10 N47 1.910(13) . ?
Co10 N49 1.912(14) . ?
Co10 O25 1.925(11) . ?
Co10 N41 1.927(13) . ?
Co11 O28 1.900(10) . ?
Co11 O31 1.902(11) . ?
Co11 N48 1.903(15) . ?
Co11 N54 1.911(13) . ?
Co11 N46 1.924(14) . ?
Co11 N52 1.941(14) . ?
Co12 O31 1.892(10) . ?
Co12 N59 1.901(14) . ?
Co12 O34 1.907(10) . ?
Co12 N53 1.917(14) . ?
Co12 N51 1.932(13) . ?
Co12 N57 1.943(14) . ?
O2 N5 1.252(19) . ?
O3 N5 1.237(19) . ?
O5 N61 1.207(19) . ?
O6 N61 1.192(19) . ?
O8 N15 1.218(18) . ?
O9 N15 1.240(18) . ?
O11 N20 1.22(3) . ?
O12 N20 1.24(4) . ?
O14 N25 1.27(3) . ?
O15 N25 1.27(3) . ?
O17 N30 1.24(3) . ?
O18 N30 1.25(3) . ?
O20 N35 1.20(3) . ?
O21 N35 1.24(2) . ?
O23 N40 1.23(2) . ?
O24 N40 1.24(2) . ?
O26 N45 1.21(2) . ?
O27 N45 1.21(2) . ?
O29 N50 1.25(2) . ?
O30 N50 1.19(2) . ?
O32 N55 1.24(2) . ?
O33 N55 1.20(2) . ?
O35 N60 1.22(3) . ?
O36 N60 1.21(2) . ?
O37 C169 1.402(17) . ?
O37 C172 1.448(16) . ?
O38 C176 1.38(3) . ?
O38 C173 1.50(2) . ?
N1 C1 1.35(2) . ?
N1 N2 1.38(2) . ?
N2 C3 1.33(2) . ?
N3 C6 1.32(2) . ?
N3 N4 1.355(19) . ?
N4 C8 1.30(2) . ?
N5 C7 1.42(2) . ?
N6 C9 1.34(2) . ?
N6 N7 1.380(19) . ?
N7 C11 1.34(2) . ?
N8 C14 1.35(2) . ?
N8 N9 1.37(2) . ?
N9 C16 1.34(2) . ?
N11 C17 1.34(2) . ?
N11 N12 1.351(19) . ?
N12 C19 1.35(2) . ?
N13 C22 1.31(2) . ?
N13 N14 1.346(18) . ?
N14 C24 1.32(2) . ?
N15 C23 1.40(2) . ?
N16 C25 1.35(3) . ?
N16 N17 1.386(19) . ?
N17 C27 1.33(2) . ?
N18 C30 1.33(3) . ?
N18 N19 1.35(2) . ?
N19 C32 1.32(3) . ?
N20 C31 1.40(3) . ?
N21 C33 1.33(3) . ?
N21 N22 1.37(2) . ?
N22 C35 1.33(3) . ?
N23 C38 1.38(3) . ?
N23 N24 1.39(2) . ?
N24 C40 1.30(3) . ?
N25 C39 1.38(3) . ?
N26 C41 1.29(3) . ?
N26 N27 1.40(2) . ?
N27 C43 1.32(3) . ?
N28 C46 1.31(3) . ?
N28 N29 1.39(2) . ?
N29 C48 1.31(3) . ?
N30 C47 1.45(3) . ?
N31 C49 1.35(2) . ?
N31 N32 1.37(2) . ?
N32 C51 1.36(2) . ?
N33 C54 1.35(2) . ?
N33 N34 1.39(2) . ?
N34 C56 1.33(3) . ?
N35 C55 1.40(3) . ?
N36 C57 1.31(2) . ?
N36 N37 1.384(19) . ?
N37 C59 1.33(2) . ?
N38 C62 1.33(2) . ?
N38 N39 1.360(19) . ?
N39 C64 1.32(2) . ?
N40 C63 1.44(3) . ?
N41 C65 1.35(2) . ?
N41 N42 1.378(17) . ?
N42 C67 1.34(2) . ?
N43 C70 1.34(2) . ?
N43 N44 1.406(18) . ?
N44 C72 1.33(2) . ?
N45 C71 1.42(3) . ?
N46 C73 1.33(2) . ?
N46 N47 1.398(18) . ?
N47 C75 1.33(2) . ?
N48 N49 1.358(18) . ?
N48 C78 1.36(2) . ?
N49 C80 1.33(2) . ?
N50 C79 1.47(3) . ?
N51 C81 1.35(2) . ?
N51 N52 1.376(19) . ?
N52 C83 1.32(2) . ?
N53 C86 1.30(2) . ?
N53 N54 1.369(17) . ?
N54 C88 1.32(2) . ?
N55 C87 1.44(2) . ?
N56 C89 1.35(2) . ?
N56 N57 1.358(19) . ?
N57 C91 1.33(2) . ?
N58 C94 1.33(2) . ?
N58 N59 1.359(19) . ?
N59 C96 1.36(2) . ?
N60 C95 1.44(3) . ?
N62 O39 1.242(12) . ?
N62 O40 1.251(12) . ?
N63 P1 1.582(15) . ?
N63 P2 1.590(15) . ?
N64 P3 1.57(2) . ?
N64 P4 1.62(3) . ?
C1 C2 1.40(3) . ?
C1 C4 1.50(3) . ?
C2 C3 1.38(3) . ?
C3 C5 1.54(3) . ?
C6 C7 1.38(2) . ?
C7 C8 1.41(2) . ?
C9 C10 1.39(3) . ?
C9 C12 1.49(3) . ?
C10 C11 1.38(3) . ?
C11 C13 1.49(3) . ?
C14 C15 1.36(3) . ?
C15 C16 1.35(3) . ?
C15 N61 1.441(19) . ?
C17 C18 1.37(3) . ?
C17 C21 1.52(3) . ?
C18 C19 1.38(3) . ?
C19 C20 1.49(3) . ?
C22 C23 1.42(2) . ?
C23 C24 1.37(2) . ?
C25 C26 1.36(3) . ?
C25 C28 1.50(3) . ?
C26 C27 1.36(3) . ?
C27 C29 1.49(3) . ?
C30 C31 1.37(3) . ?
C31 C32 1.37(3) . ?
C33 C34 1.35(4) . ?
C33 C36 1.52(3) . ?
C34 C35 1.36(3) . ?
C35 C37 1.48(4) . ?
C38 C39 1.39(3) . ?
C39 C40 1.40(3) . ?
C41 C42 1.40(3) . ?
C41 C44 1.52(3) . ?
C42 C43 1.42(3) . ?
C43 C45 1.51(4) . ?
C46 C47 1.39(3) . ?
C47 C48 1.38(3) . ?
C49 C50 1.40(3) . ?
C49 C52 1.49(3) . ?
C50 C51 1.38(3) . ?
C51 C53 1.47(3) . ?
C54 C55 1.35(3) . ?
C55 C56 1.36(3) . ?
C57 C58 1.38(3) . ?
C57 C60 1.54(3) . ?
C58 C59 1.35(3) . ?
C59 C61 1.51(3) . ?
C62 C63 1.36(2) . ?
C63 C64 1.35(3) . ?
C65 C66 1.38(2) . ?
C65 C68 1.51(2) . ?
C66 C67 1.35(2) . ?
C67 C69 1.51(2) . ?
C70 C71 1.36(3) . ?
C71 C72 1.39(3) . ?
C73 C74 1.36(3) . ?
C73 C76 1.51(3) . ?
C74 C75 1.41(3) . ?
C75 C77 1.50(2) . ?
C78 C79 1.34(2) . ?
C79 C80 1.36(2) . ?
C81 C82 1.36(3) . ?
C81 C84 1.53(3) . ?
C82 C83 1.42(3) . ?
C83 C85 1.51(3) . ?
C86 C87 1.37(2) . ?
C87 C88 1.38(2) . ?
C89 C90 1.39(3) . ?
C89 C92 1.48(3) . ?
C90 C91 1.36(2) . ?
C91 C93 1.50(3) . ?
C94 C95 1.39(3) . ?
C95 C96 1.39(3) . ?
C97 C98 1.3900 . ?
C97 C102 1.3900 . ?
C97 P1 1.7896 . ?
C98 C99 1.3900 . ?
C99 C100 1.3900 . ?
C100 C101 1.3900 . ?
C101 C102 1.3900 . ?
C103 C104 1.3899 . ?
C103 C108 1.3901 . ?
C103 P1 1.8220 . ?
C104 C105 1.3901 . ?
C105 C106 1.3901 . ?
C106 C107 1.3899 . ?
C107 C108 1.3901 . ?
C109 C110 1.3897 . ?
C109 C114 1.3903 . ?
C109 P1 1.7900 . ?
C110 C111 1.3901 . ?
C111 C112 1.3901 . ?
C112 C113 1.3900 . ?
C113 C114 1.3900 . ?
C115 C120 1.3900 . ?
C115 C116 1.3900 . ?
C115 P2 1.8091 . ?
C116 C117 1.3899 . ?
C117 C118 1.3901 . ?
C118 C119 1.3899 . ?
C119 C120 1.3901 . ?
C121 C126 1.3898 . ?
C121 C122 1.3899 . ?
C121 P2 1.7901 . ?
C122 C123 1.3901 . ?
C123 C124 1.3899 . ?
C124 C125 1.3901 . ?
C125 C126 1.3900 . ?
C127 C132 1.3898 . ?
C127 C128 1.3901 . ?
C127 P2 1.7970 . ?
C128 C129 1.3898 . ?
C129 C130 1.3901 . ?
C130 C131 1.3899 . ?
C131 C132 1.3900 . ?
C133 C134 1.3899 . ?
C133 C138 1.3900 . ?
C133 P3 1.6544 . ?
C134 C135 1.3901 . ?
C135 C136 1.3900 . ?
C136 C137 1.3900 . ?
C137 C138 1.3901 . ?
C139 C140 1.3899 . ?
C139 C144 1.3900 . ?
C139 P3 1.7947 . ?
C140 C141 1.3900 . ?
C141 C142 1.3898 . ?
C142 C143 1.3902 . ?
C143 C144 1.3901 . ?
C145 C146 1.3899 . ?
C145 C150 1.3901 . ?
C145 P3 1.8009 . ?
C146 C147 1.3902 . ?
C147 C148 1.3900 . ?
C148 C149 1.3897 . ?
C149 C150 1.3899 . ?
C151 C152 1.3899 . ?
C151 C156 1.3901 . ?
C151 P4 1.7679 . ?
C152 C153 1.3901 . ?
C153 C154 1.3900 . ?
C154 C155 1.3895 . ?
C155 C156 1.3904 . ?
C157 C158 1.3900 . ?
C157 C162 1.3901 . ?
C157 P4 1.7837 . ?
C158 C159 1.3900 . ?
C159 C160 1.3901 . ?
C160 C161 1.3900 . ?
C161 C162 1.3900 . ?
C163 C168 1.3897 . ?
C163 C164 1.3900 . ?
C163 P4 1.7771 . ?
C164 C165 1.3900 . ?
C165 C166 1.3900 . ?
C166 C167 1.3898 . ?
C167 C168 1.3904 . ?
C169 C170 1.5150 . ?
C170 C171 1.5475 . ?
C171 C172 1.4848 . ?
C173 C174 1.5675 . ?
C174 C175 1.5196 . ?
C175 C176 1.4471 . ?
O42 N65 1.2719 . ?

loop_
_platon_squeeze_void_nr
_platon_squeeze_void_average_x
_platon_squeeze_void_average_y
_platon_squeeze_void_average_z
_platon_squeeze_void_volume
_platon_squeeze_void_count_electrons
_platon_squeeze_void_content
1 0.498 1.000 0.000 1432 207 ' '
2 0.037 0.500 0.500 1112 144 ' '
3 0.042 0.906 0.411 6 1 ' '
4 0.056 0.512 0.261 7 1 ' '
5 0.071 0.971 0.443 13 2 ' '
6 0.167 0.833 0.694 7 0 ' '
7 0.269 0.573 0.825 87 15 ' '
8 0.731 0.427 0.175 87 14 ' '
9 0.833 0.167 0.306 7 0 ' '
10 0.930 0.032 0.558 13 2 ' '
11 0.943 0.488 0.739 8 2 ' '
12 0.961 0.099 0.590 7 1 ' '
